data_4350787
loop_
_publ_author_name
'Christian N. Garon'
'Maxime Daigle'
'Isabelle Levesque'
'Philippe Dufour'
'Hassan Iden'
'Christian Tessier'
'Thierry Maris'
'Jean-Fran\,cois Morin'
'Fr\'ed\'eric-Georges Fontaine'

_publ_section_title
;
 On the Interaction of Acetone with Electrophilic Metallocavitands Having
 Extended Cavities
;
_journal_name_full 'Inorganic Chemistry'
_journal_page_first 10384
_journal_page_last 10393
_journal_paper_doi 10.1021/ic3015755
_journal_volume 51
_journal_year 2012
_chemical_formula_moiety 'C84 H80 B3 O10 Ta3, 2(C7 H8), 2(H2 O1) '
_chemical_formula_sum 'C98 H100 B3 O12 Ta3'
_chemical_name_systematic
;
(\m3-Hydroxo)-(\m2-hydroxo)-tris(\m2-4-(2-(1-naphthyl)ethynyl)phenylboronato)
-bis(\m2-oxo)-tris(\h5-pentamethyl-cyclopentadienyl)-tri-tantalum 
toluene solvate dihydrate
;
_space_group_IT_number 57
_space_group_name_Hall '-P 2c 2b'
_space_group_name_H-M_alt 'P b c m'
_symmetry_Int_Tables_number 57
_symmetry_space_group_name_H-M 'P b c m'
_cell_angle_alpha 90
_cell_angle_beta 90
_cell_angle_gamma 90
_cell_formula_units_Z 4
_cell_length_a 10.0015(12)
_cell_length_b 32.004(4)
_cell_length_c 26.426(3)
_cell_volume 8458.6(18)
_refine_ls_R_factor_gt 0.0584
_refine_ls_wR_factor_gt 0.0584
_cod_data_source_file Ta3-4Napht.cif
_cod_data_source_block Ta3-4Napht
_cod_database_code 4350787

loop_
_symmetry_equiv_pos_site_id
_symmetry_equiv_pos_as_xyz
1 x,y,z
2 -x,-y,1/2+z
3 -x,1/2+y,1/2-z
4 x,1/2-y,-z
5 -x,-y,-z
6 x,y,-1/2-z
7 x,-1/2-y,-1/2+z
8 -x,-1/2+y,z

loop_
_atom_site_label
_atom_site_type_symbol
_atom_site_thermal_displace_type
_atom_site_fract_x
_atom_site_fract_y
_atom_site_fract_z
_atom_site_occupancy
_atom_site_U_iso_or_equiv
_atom_site_calc_flag
_atom_site_refinement_flags
_atom_site_disorder_assembly
_atom_site_disorder_group
Ta1 Ta Uiso -0.31364(3) 0.44903(1) 0.31621(1) 1.000 0.0500 . . . .
Ta2 Ta Uiso -0.36226(4) 0.53512(1) 0.25000 1.000 0.0500 . . . .
O1 O Uiso -0.2215(5) 0.55122(13) 0.30178(19) 1.000 0.0500 . . . .
O2 O Uiso -0.1858(5) 0.48737(15) 0.34802(17) 1.000 0.0500 . . . .
O3 O Uiso -0.1703(4) 0.41018(14) 0.29516(16) 1.000 0.0500 . . . .
O4 O Uiso -0.4317(4) 0.49647(13) 0.30180(15) 1.000 0.0500 . . . .
O5 O Uiso -0.4071(6) 0.42424(18) 0.25000 1.000 0.0500 . . . .
O6 O Uiso -0.2337(6) 0.47991(17) 0.25000 1.000 0.0500 . . . .
C1 C Uiso -0.0480(8) 0.5509(2) 0.3715(3) 1.000 0.0500 . . . .
C2 C Uiso -0.0408(9) 0.5943(3) 0.3754(4) 1.000 0.0500 . . . .
C3 C Uiso 0.0592(9) 0.6142(3) 0.4032(4) 1.000 0.0500 . . . .
C4 C Uiso 0.1537(8) 0.5910(3) 0.4281(3) 1.000 0.0500 . . . .
C5 C Uiso 0.1480(8) 0.5474(3) 0.4259(3) 1.000 0.0500 . . . .
C6 C Uiso 0.0474(7) 0.5279(2) 0.3982(2) 1.000 0.0500 . . . .
C7 C Uiso 0.2628(8) 0.6119(3) 0.4553(3) 1.000 0.0500 . . . .
C8 C Uiso 0.3488(8) 0.6292(3) 0.4770(3) 1.000 0.0500 . . . .
C9 C Uiso 0.4553(8) 0.6504(3) 0.5040(3) 1.000 0.0500 . . . .
C10 C Uiso 0.4307(10) 0.6896(3) 0.5232(4) 1.000 0.0500 . . . .
C11 C Uiso 0.5302(11) 0.7115(3) 0.5500(4) 1.000 0.0500 . . . .
C12 C Uiso 0.6520(10) 0.6937(3) 0.5588(3) 1.000 0.0500 . . . .
C13 C Uiso 0.6823(8) 0.6537(3) 0.5395(3) 1.000 0.0500 . . . .
C14 C Uiso 0.8082(10) 0.6357(3) 0.5454(4) 1.000 0.0500 . . . .
C15 C Uiso 0.8368(10) 0.5982(4) 0.5249(4) 1.000 0.0500 . . . .
C16 C Uiso 0.7417(11) 0.5763(4) 0.4980(4) 1.000 0.0500 . . . .
C17 C Uiso 0.6159(9) 0.5923(3) 0.4911(3) 1.000 0.0500 . . . .
C18 C Uiso 0.5821(8) 0.6316(3) 0.5114(3) 1.000 0.0500 . . . .
C19 C Uiso 0.0148(7) 0.3691(2) 0.2449(6) 1.000 0.0500 . . . .
C20 C Uiso 0.0737(10) 0.3612(3) 0.1983(5) 1.000 0.0500 . . . .
C21 C Uiso 0.1803(11) 0.3334(3) 0.1949(3) 1.000 0.0500 . . . .
C22 C Uiso 0.2280(8) 0.3137(3) 0.2381(4) 1.000 0.0500 . . . .
C23 C Uiso 0.1690(11) 0.3217(4) 0.2152(3) 1.000 0.0500 . . . .
C24 C Uiso 0.0624(11) 0.3494(4) 0.2882(4) 1.000 0.0500 . . . .
C25 C Uiso 0.3366(14) 0.2826(4) 0.2339(5) 1.000 0.0500 . . . .
C26 C Uiso 0.4204(14) 0.2581(4) 0.2280(6) 1.000 0.0500 . . . .
C27 C Uiso 0.5528(9) 0.2201(3) 0.1885(3) 1.000 0.0500 . . . .
C28 C Uiso 0.6144(11) 0.2013(4) 0.1472(3) 1.000 0.0500 . . . .
C29 C Uiso 0.7148(10) 0.1719(3) 0.1548(4) 1.000 0.0500 . . . .
C30 C Uiso 0.7536(8) 0.1613(2) 0.2036(4) 1.000 0.0500 . . . .
C31 C Uiso 0.6920(6) 0.18015(18) 0.2551(3) 1.000 0.0500 . . . .
C32 C Uiso 0.5916(6) 0.20954(18) 0.2627(3) 1.000 0.0500 . . . .
C33 C Uiso 0.5300(7) 0.2284(2) 0.2214(3) 1.000 0.0500 . . . .
C34 C Uiso 0.5688(10) 0.2178(3) 0.1725(3) 1.000 0.0500 . . . .
C35 C Uiso 0.6692(10) 0.1884(3) 0.1649(3) 1.000 0.0500 . . . .
C36 C Uiso 0.7308(8) 0.1696(3) 0.2062(4) 1.000 0.0500 . . . .
C37 C Uiso -0.4127(4) 0.38678(11) 0.35524(13) 1.000 0.0500 . . . .
C38 C Uiso -0.3052(4) 0.39808(12) 0.38760(13) 1.000 0.0500 . . . .
C39 C Uiso -0.3374(4) 0.43693(12) 0.41054(13) 1.000 0.0500 . . . .
C40 C Uiso -0.4646(5) 0.44964(12) 0.39236(15) 1.000 0.0500 . . . .
C41 C Uiso -0.5112(4) 0.41865(14) 0.35818(16) 1.000 0.0500 . . . .
C42 C Uiso -0.4207(7) 0.34775(14) 0.3233(2) 1.000 0.0500 . . . .
C43 C Uiso -0.1791(5) 0.37317(17) 0.3961(2) 1.000 0.0500 . . . .
C44 C Uiso -0.2513(7) 0.46056(17) 0.44773(19) 1.000 0.0500 . . . .
C45 C Uiso -0.5376(7) 0.48916(16) 0.4068(2) 1.000 0.0500 . . . .
C46 C Uiso -0.6423(4) 0.4194(2) 0.3299(2) 1.000 0.0500 . . . .
C47 C Uiso -0.5765(5) 0.57085(15) 0.2767(2) 1.000 0.0500 . . . .
C48 C Uiso -0.4684(4) 0.59583(11) 0.2933(2) 1.000 0.0500 . . . .
C49 C Uiso -0.4002(6) 0.61077(18) 0.25000 1.000 0.0500 . . . .
C50 C Uiso -0.6769(7) 0.5484(2) 0.3090(3) 1.000 0.0500 . . . .
C51 C Uiso -0.4358(8) 0.6041(2) 0.3479(2) 1.000 0.0500 . . . .
C52 C Uiso -0.2790(7) 0.6385(2) 0.25000 1.000 0.0500 . . . .
B1 B Uiso -0.1596(8) 0.5286(2) 0.3386(3) 1.000 0.0500 . . . .
B2 B Uiso -0.1145(12) 0.3988(3) 0.25000 1.000 0.0500 . . . .
O7 O Uiso 0.0159(8) 0.5799(3) 0.25000 1.000 0.0500 . . . .
C53 C Uiso 0.2049(9) 0.2040(3) 0.1323(3) 1.000 0.0500 . . . .
C54 C Uiso 0.1037(11) 0.2244(3) 0.1587(3) 1.000 0.0500 . . . .
C55 C Uiso -0.0047(9) 0.2410(2) 0.1327(4) 1.000 0.0500 . . . .
C56 C Uiso -0.0119(8) 0.2374(3) 0.0804(4) 1.000 0.0500 . . . .
C57 C Uiso 0.0892(10) 0.2170(3) 0.0540(3) 1.000 0.0500 . . . .
C58 C Uiso 0.1976(8) 0.2003(2) 0.0800(3) 1.000 0.0500 . . . .
C59 C Uiso -0.091(4) 0.2614(9) 0.1613(14) 1.000 0.0500 . . . .
C60 C Uiso -0.121(3) 0.2520(9) 0.0638(12) 1.000 0.0500 . . . .
O8 O Uiso 0.0320(8) 0.4921(3) 0.25000 1.000 0.0500 . . . .
H1 H Uiso -0.51500 0.50050 0.31830 1.000 0.0500 . . . .
H2 H Uiso -0.47950 0.40500 0.25000 1.000 0.0500 . . . .
H3 H Uiso -0.10620 0.61080 0.35870 1.000 0.0500 . . . .
H4 H Uiso 0.06190 0.64390 0.40480 1.000 0.0500 . . . .
H5 H Uiso 0.21270 0.53110 0.44330 1.000 0.0500 . . . .
H6 H Uiso 0.04350 0.49830 0.39750 1.000 0.0500 . . . .
H7 H Uiso 0.34540 0.70210 0.51830 1.000 0.0500 . . . .
H8 H Uiso 0.51250 0.73900 0.56200 1.000 0.0500 . . . .
H9 H Uiso 0.71690 0.70840 0.57810 1.000 0.0500 . . . .
H10 H Uiso 0.87480 0.65000 0.56420 1.000 0.0500 . . . .
H11 H Uiso 0.92370 0.58670 0.52900 1.000 0.0500 . . . .
H12 H Uiso 0.76360 0.54980 0.48400 1.000 0.0500 . . . .
H13 H Uiso 0.55120 0.57680 0.47270 1.000 0.0500 . . . .
H14 H Uiso 0.04120 0.37460 0.16870 1.000 0.0500 . . . .
H15 H Uiso 0.22060 0.32800 0.16300 1.000 0.0500 . . . .
H16 H Uiso 0.20150 0.30820 0.18570 1.000 0.0500 . . . .
H17 H Uiso 0.02210 0.35490 0.18000 1.000 0.0500 . . . .
H18 H Uiso 0.48420 0.24020 0.18330 1.000 0.0500 . . . .
H19 H Uiso 0.58790 0.20850 0.11380 1.000 0.0500 . . . .
H20 H Uiso 0.75690 0.15900 0.12660 1.000 0.0500 . . . .
H21 H Uiso 0.82220 0.14120 0.20880 1.000 0.0500 . . . .
H22 H Uiso 0.52670 0.23070 0.14430 1.000 0.0500 . . . .
H23 H Uiso 0.69570 0.18120 0.13150 1.000 0.0500 . . . .
H24 H Uiso 0.79940 0.14950 0.20100 1.000 0.0500 . . . .
H25 H Uiso -0.33320 0.34220 0.30810 1.000 0.0500 . . . .
H26 H Uiso -0.48730 0.35170 0.29650 1.000 0.0500 . . . .
H27 H Uiso -0.44690 0.32410 0.34460 1.000 0.0500 . . . .
H28 H Uiso -0.10120 0.39040 0.38770 1.000 0.0500 . . . .
H29 H Uiso -0.18010 0.34830 0.37450 1.000 0.0500 . . . .
H30 H Uiso -0.17400 0.36460 0.43170 1.000 0.0500 . . . .
H31 H Uiso -0.17580 0.44300 0.45800 1.000 0.0500 . . . .
H32 H Uiso -0.30460 0.46790 0.47750 1.000 0.0500 . . . .
H33 H Uiso -0.21760 0.48610 0.43170 1.000 0.0500 . . . .
H34 H Uiso -0.55310 0.48940 0.44340 1.000 0.0500 . . . .
H35 H Uiso -0.62360 0.49030 0.38910 1.000 0.0500 . . . .
H36 H Uiso -0.48350 0.51350 0.39730 1.000 0.0500 . . . .
H37 H Uiso -0.64710 0.44480 0.30920 1.000 0.0500 . . . .
H38 H Uiso -0.71640 0.41930 0.35420 1.000 0.0500 . . . .
H39 H Uiso -0.64850 0.39480 0.30810 1.000 0.0500 . . . .
H40 H Uiso -0.68270 0.51910 0.29830 1.000 0.0500 . . . .
H41 H Uiso -0.64880 0.54970 0.34450 1.000 0.0500 . . . .
H42 H Uiso -0.76460 0.56170 0.30530 1.000 0.0500 . . . .
H43 H Uiso -0.44290 0.57800 0.36710 1.000 0.0500 . . . .
H44 H Uiso -0.34460 0.61500 0.35050 1.000 0.0500 . . . .
H45 H Uiso -0.49880 0.62460 0.36160 1.000 0.0500 . . . .
H46 H Uiso -0.30640 0.66740 0.25610 1.000 0.0500 . . . .
H47 H Uiso -0.23410 0.63660 0.28290 1.000 0.0500 . . . .
H48 H Uiso -0.21750 0.62950 0.22330 1.000 0.0500 . . . .
H49 H Uiso 0.27900 0.19260 0.15010 1.000 0.0500 . . . .
H50 H Uiso 0.10870 0.22690 0.19450 1.000 0.0500 . . . .
H51 H Uiso -0.08600 0.24870 0.06260 1.000 0.0500 . . . .
H52 H Uiso 0.08420 0.21450 0.01820 1.000 0.0500 . . . .
H53 H Uiso 0.26680 0.18640 0.06200 1.000 0.0500 . . . .
H54 H Uiso -0.06510 0.29100 0.16290 1.000 0.0500 . . . .
H55 H Uiso -0.09100 0.24960 0.19560 1.000 0.0500 . . . .
H56 H Uiso -0.18000 0.25890 0.14650 1.000 0.0500 . . . .
H61 H Uiso -0.07380 0.25490 0.15070 1.000 0.0500 . . . .
H62 H Uiso -0.17870 0.22900 0.05270 1.000 0.0500 . . . .
H63 H Uiso -0.10040 0.27010 0.03490 1.000 0.0500 . . . .
H64 H Uiso -0.16660 0.26830 0.09000 1.000 0.0500 . . . .
H57 H Uiso -0.024(19) 0.584(7) 0.221(4) 1.000 0.0500 . . . .
H58 H Uiso 0.075(12) 0.600(3) 0.25000 1.000 0.0500 . . . .
H59 H Uiso 0.102(11) 0.484(6) 0.234(7) 1.000 0.0500 . . . .
H60 H Uiso -0.037(11) 0.499(6) 0.232(6) 1.000 0.0500 . . . .

loop_
_atom_type_symbol
_atom_type_description
_atom_type_scat_dispersion_real
_atom_type_scat_dispersion_imag
_atom_type_scat_source
C C 0.0033 0.0016 ' International Tables Vol C Tables 4.2.6.8 and 6.1.1.4'
H H 0.0000 0.0000 ' International Tables Vol C Tables 4.2.6.8 and 6.1.1.4'
B B 0.0013 0.0007 ' International Tables Vol C Tables 4.2.6.8 and 6.1.1.4'
O O 0.0106 0.0060 ' International Tables Vol C Tables 4.2.6.8 and 6.1.1.4'
Ta Ta -0.7052 6.5227 ' International Tables Vol C Tables 4.2.6.8 and 6.1.1.4'

loop_
_geom_angle_atom_site_label_1
_geom_angle_atom_site_label_2
_geom_angle_atom_site_label_3
_geom_angle
_geom_angle_site_symmetry_1
_geom_angle_site_symmetry_2
_geom_angle_site_symmetry_3
_geom_angle_publ_flag
O2 Ta1 O3 92.37(19) . . . y
O2 Ta1 O4 89.50(19) . . . y
O2 Ta1 O5 150.28(19) . . . y
O2 Ta1 O6 79.62(18) . . . y
O2 Ta1 C37 126.25(16) . . . y
O2 Ta1 C38 93.60(16) . . . y
O2 Ta1 C41 125.19(17) . . . y
O3 Ta1 O4 150.32(17) . . . y
O3 Ta1 O5 81.6(2) . . . y
O3 Ta1 O6 78.0(2) . . . y
O3 Ta1 C37 84.29(15) . . . y
O3 Ta1 C38 77.13(15) . . . y
O3 Ta1 C41 117.36(16) . . . y
O4 Ta1 O5 82.2(2) . . . y
O4 Ta1 O6 73.24(19) . . . y
O4 Ta1 C37 117.87(15) . . . y
O4 Ta1 C38 132.32(15) . . . y
O4 Ta1 C41 84.84(16) . . . y
O5 Ta1 O6 70.66(18) . . . y
O5 Ta1 C37 82.30(16) . . . y
O5 Ta1 C38 113.04(16) . . . y
O5 Ta1 C41 82.61(17) . . . y
O6 Ta1 C37 149.41(15) . . . y
O6 Ta1 C38 153.88(18) . . . y
O6 Ta1 C41 147.18(17) . . . y
C37 Ta1 C38 33.36(12) . . . y
C37 Ta1 C41 33.57(14) . . . y
C38 Ta1 C41 55.20(13) . . . y
O1 Ta2 O4 86.30(18) . . . y
O1 Ta2 O6 78.30(17) . . . y
O1 Ta2 C48 77.76(17) . . . y
O1 Ta2 C49 81.75(16) . . . y
O1 Ta2 O1 84.8(2) . . 6_555 y
O1 Ta2 O4 150.67(17) . . 6_555 y
O1 Ta2 C48 114.02(15) . . 6_555 y
O4 Ta2 O6 72.54(16) . . . y
O4 Ta2 C48 91.16(16) . . . y
O4 Ta2 C49 124.43(14) . . . y
O1 Ta2 O4 150.67(17) 6_555 . . y
O4 Ta2 O4 87.96(17) . . 6_555 y
O4 Ta2 C48 131.14(16) . . 6_555 y
O6 Ta2 C48 151.76(12) . . . y
O6 Ta2 C49 152.9(2) . . . y
O1 Ta2 O6 78.30(17) 6_555 . . y
O4 Ta2 O6 72.54(16) 6_555 . . y
O6 Ta2 C48 151.76(12) . . 6_555 y
C48 Ta2 C49 33.26(13) . . . y
O1 Ta2 C48 114.02(15) 6_555 . . y
O4 Ta2 C48 131.14(16) 6_555 . . y
C48 Ta2 C48 54.66(16) . . 6_555 y
O1 Ta2 C49 81.75(16) 6_555 . . y
O4 Ta2 C49 124.43(14) 6_555 . . y
C48 Ta2 C49 33.26(13) 6_555 . . y
O1 Ta2 O4 86.30(18) 6_555 . 6_555 y
O1 Ta2 C48 77.76(17) 6_555 . 6_555 y
O4 Ta2 C48 91.16(16) 6_555 . 6_555 y
Ta2 O1 B1 131.5(4) . . . y
Ta1 O2 B1 130.6(5) . . . y
Ta1 O3 B2 135.2(5) . . . y
Ta1 O4 Ta2 114.1(2) . . . y
Ta1 O5 Ta1 110.0(3) . . 6_555 y
Ta1 O6 Ta2 98.74(19) . . . y
Ta1 O6 Ta1 108.0(2) . . 6_555 y
Ta1 O6 Ta2 98.74(19) 6_555 . . y
Ta1 O4 H1 123.00 . . . ?
Ta2 O4 H1 123.00 . . . ?
Ta1 O5 H2 125.00 . . . ?
Ta1 O5 H2 125.00 6_555 . . ?
C2 C1 B1 121.7(7) . . . y
C6 C1 B1 121.4(6) . . . y
C2 C1 C6 116.9(7) . . . ?
C1 C2 C3 122.1(9) . . . ?
C2 C3 C4 120.0(9) . . . ?
C3 C4 C5 119.5(8) . . . ?
C5 C4 C7 120.4(8) . . . ?
C3 C4 C7 120.1(9) . . . ?
C4 C5 C6 119.9(7) . . . ?
C1 C6 C5 121.6(7) . . . ?
C4 C7 C8 178.9(10) . . . ?
C7 C8 C9 179.7(13) . . . ?
C8 C9 C10 118.5(8) . . . ?
C10 C9 C18 119.8(8) . . . ?
C8 C9 C18 121.8(8) . . . ?
C9 C10 C11 120.9(9) . . . ?
C10 C11 C12 120.6(9) . . . ?
C11 C12 C13 120.6(9) . . . ?
C12 C13 C18 119.0(8) . . . ?
C14 C13 C18 119.1(8) . . . ?
C12 C13 C14 121.9(8) . . . ?
C13 C14 C15 121.0(9) . . . ?
C14 C15 C16 120.9(10) . . . ?
C15 C16 C17 120.8(11) . . . ?
C16 C17 C18 120.2(9) . . . ?
C9 C18 C17 122.8(8) . . . ?
C13 C18 C17 118.0(8) . . . ?
C9 C18 C13 119.2(8) . . . ?
C20 C19 C24 119.1(8) . . . ?
C20 C19 C24 19.9(7) 6_555 . . ?
C24 C19 C24 103.9(9) . . 6_555 ?
C20 C19 B2 114.4(9) 6_555 . . y
C24 C19 B2 126.2(11) 6_555 . . y
C20 C19 C24 119.1(8) 6_555 . 6_555 ?
C20 C19 C20 129.7(7) . . 6_555 ?
C20 C19 C24 19.9(7) . . 6_555 ?
C24 C19 B2 126.2(11) . . . y
C20 C19 B2 114.4(9) . . . y
C19 C20 C21 117.7(10) 6_555 . . ?
C21 C20 C24 75.6(17) . . 6_555 ?
C21 C20 C23 23.4(5) . . . ?
C19 C20 C21 117.7(10) . . . ?
C19 C20 C23 96.3(8) . . . ?
C19 C20 C24 55.2(17) . . 6_555 ?
C19 C20 C24 55.2(17) 6_555 . 6_555 ?
C19 C20 C23 96.3(8) 6_555 . . ?
C23 C20 C24 52.8(16) . . 6_555 ?
C20 C21 C24 22.2(7) . . 6_555 ?
C23 C21 C24 78.4(14) . . 6_555 ?
C22 C21 C23 30.5(11) . . . ?
C22 C21 C24 101.5(8) . . 6_555 ?
C20 C21 C23 100.3(15) . . . ?
C20 C21 C22 120.0(9) . . . ?
C21 C22 C25 150.4(9) . . 6_555 ?
C23 C22 C25 129.4(13) . . . ?
C22 C22 C23 133.3(16) 6_555 . . ?
C21 C22 C23 22.4(9) . . . ?
C21 C22 C25 119.8(10) . . . ?
C21 C22 C22 145.3(15) . . 6_555 ?
C21 C22 C23 120.0(9) . . 6_555 ?
C25 C22 C25 31.0(7) . . 6_555 ?
C22 C22 C23 27.5(10) 6_555 . 6_555 ?
C22 C22 C25 63.3(12) 6_555 . 6_555 ?
C23 C22 C25 89.6(9) 6_555 . 6_555 ?
C23 C22 C23 105.7(11) . . 6_555 ?
C23 C22 C25 157.3(13) . . 6_555 ?
C22 C22 C25 94.3(13) 6_555 . . ?
C23 C22 C25 120.2(10) 6_555 . . ?
C21 C23 C22 127.1(19) . . . ?
C21 C23 C22 138.4(17) . . 6_555 ?
C21 C23 C24 73.7(14) . . 6_555 ?
C20 C23 C21 56.4(13) . . . ?
C20 C23 C22 142.8(13) . . . ?
C20 C23 C22 128.9(9) . . 6_555 ?
C20 C23 C24 17.7(6) . . 6_555 ?
C22 C23 C24 120.0(9) 6_555 . 6_555 ?
C22 C23 C24 137.9(12) . . 6_555 ?
C22 C23 C22 19.2(8) . . 6_555 ?
C19 C24 C20 105(2) 6_555 . 6_555 ?
C19 C24 C23 123.2(10) . . 6_555 ?
C20 C24 C21 82.1(17) 6_555 . 6_555 ?
C19 C24 C21 139.9(10) 6_555 . 6_555 ?
C19 C24 C23 123.2(10) 6_555 . 6_555 ?
C19 C24 C21 139.9(10) . . 6_555 ?
C19 C24 C20 105(2) . . 6_555 ?
C20 C24 C23 109.5(18) 6_555 . 6_555 ?
C21 C24 C23 27.9(6) 6_555 . 6_555 ?
C22 C25 C26 161.1(14) 6_555 . . ?
C22 C25 C25 85.7(14) . . 6_555 ?
C22 C25 C26 134.4(12) . . 6_555 ?
C22 C25 C26 176.5(15) . . . ?
C22 C25 C22 22.4(6) . . 6_555 ?
C25 C25 C26 48.7(13) 6_555 . 6_555 ?
C25 C25 C26 97.7(17) 6_555 . . ?
C26 C25 C26 49.0(11) . . 6_555 ?
C22 C25 C25 63.3(13) 6_555 . 6_555 ?
C22 C25 C26 112.1(10) 6_555 . 6_555 ?
C25 C26 C25 33.5(9) . . 6_555 ?
C25 C26 C26 82.3(13) . . 6_555 ?
C25 C26 C33 177.7(13) . . . ?
C25 C26 C33 145.5(13) 6_555 . . ?
C26 C26 C33 96.9(12) 6_555 . . ?
C25 C26 C26 48.7(10) 6_555 . 6_555 ?
C28 C27 C34 18.4(15) . . . ?
C28 C27 C35 29.8(5) . . . ?
C28 C27 C32 120.0(8) . . 6_555 ?
C28 C27 C33 163.5(11) . . . ?
C32 C27 C34 136.1(19) 6_555 . . ?
C32 C27 C35 90.2(6) 6_555 . . ?
C33 C27 C34 171(2) . . . ?
C33 C27 C35 133.6(9) . . . ?
C32 C27 C33 43.6(6) 6_555 . . ?
C34 C27 C35 46.5(16) . . . ?
C27 C28 C34 8.6(7) . . . ?
C27 C28 C35 93.8(10) . . . ?
C27 C28 C29 120.0(8) . . . ?
C29 C28 C34 127.6(10) . . . ?
C29 C28 C35 26.6(8) . . . ?
C34 C28 C35 101.2(11) . . . ?
C28 C29 C35 29.8(9) . . . ?
C28 C29 C36 105.3(8) . . . ?
C30 C29 C35 90.7(12) . . . ?
C28 C29 C30 120.1(9) . . . ?
C30 C29 C36 14.8(5) . . . ?
C35 C29 C36 75.8(11) . . . ?
C29 C30 C36 80(2) . . . ?
C31 C30 C36 44(2) . . . ?
C29 C30 C31 123.1(7) . . 6_555 ?
C31 C30 C35 95.1(6) . . . ?
C31 C30 C36 44(2) 6_555 . . ?
C29 C30 C35 28.1(5) . . . ?
C35 C30 C36 51(2) . . . ?
C31 C30 C35 95.1(6) 6_555 . . ?
C29 C30 C31 123.1(7) . . . ?
C30 C31 C36 11.3(5) . . . ?
C30 C31 C30 109.8(6) . . 6_555 ?
C30 C31 C32 111.4(7) . . 6_555 ?
C30 C31 C32 138.8(7) . . . ?
C32 C31 C36 100.2(7) . . 6_555 ?
C30 C31 C36 121.0(7) 6_555 . . ?
C32 C31 C36 100.2(7) 6_555 . . ?
C36 C31 C36 132.1(8) . . 6_555 ?
C30 C31 C32 138.8(7) 6_555 . 6_555 ?
C30 C31 C36 11.3(5) 6_555 . 6_555 ?
C32 C31 C36 127.7(8) 6_555 . 6_555 ?
C30 C31 C36 121.0(7) . . 6_555 ?
C32 C31 C36 127.7(8) . . . ?
C30 C31 C32 111.4(7) 6_555 . . ?
C32 C31 C32 27.4(5) . . 6_555 ?
C31 C32 C34 115.2(6) . . 6_555 ?
C27 C32 C33 120.0(6) 6_555 . . ?
C31 C32 C33 114.6(7) 6_555 . . ?
C31 C32 C33 114.6(7) . . . ?
C27 C32 C31 125.5(7) 6_555 . . ?
C31 C32 C32 76.3(8) . . 6_555 ?
C31 C32 C33 167.7(9) . . 6_555 ?
C27 C32 C32 158.3(10) 6_555 . 6_555 ?
C27 C32 C33 42.3(7) 6_555 . 6_555 ?
C27 C32 C34 10.5(5) 6_555 . 6_555 ?
C31 C32 C32 76.3(8) 6_555 . 6_555 ?
C31 C32 C33 167.7(9) 6_555 . 6_555 ?
C31 C32 C34 115.2(6) 6_555 . 6_555 ?
C32 C32 C33 116.0(10) 6_555 . 6_555 ?
C32 C32 C34 168.5(9) 6_555 . 6_555 ?
C33 C32 C34 52.6(7) 6_555 . 6_555 ?
C33 C32 C33 77.7(7) . . 6_555 ?
C33 C32 C34 130.2(6) . . 6_555 ?
C32 C32 C33 38.3(7) 6_555 . . ?
C27 C32 C31 125.5(7) 6_555 . 6_555 ?
C26 C33 C27 118.5(11) . . . ?
C26 C33 C32 121.4(9) . . . ?
C27 C33 C34 3.1(7) . . . ?
C27 C33 C32 94.1(9) . . 6_555 ?
C27 C33 C33 158.1(9) . . 6_555 ?
C32 C33 C34 120.0(7) . . . ?
C32 C33 C32 25.7(6) . . 6_555 ?
C32 C33 C33 38.3(4) . . 6_555 ?
C32 C33 C34 94.3(8) 6_555 . . ?
C33 C33 C34 158.3(7) 6_555 . . ?
C32 C33 C33 64.0(7) 6_555 . 6_555 ?
C26 C33 C34 118.6(9) . . . ?
C26 C33 C32 147.0(11) . . 6_555 ?
C26 C33 C33 83.2(8) . . 6_555 ?
C27 C33 C32 119.8(9) . . . ?
C27 C34 C33 6.3(14) . . . ?
C27 C34 C35 119.6(18) . . . ?
C27 C34 C28 153(2) . . . ?
C33 C34 C35 120.0(8) . . . ?
C32 C34 C33 33.2(4) 6_555 . . ?
C32 C34 C35 86.8(6) 6_555 . . ?
C28 C34 C35 35.9(8) . . . ?
C27 C34 C32 33.4(15) . . 6_555 ?
C28 C34 C33 155.2(11) . . . ?
C28 C34 C32 122.3(10) . . 6_555 ?
C27 C35 C28 56.4(9) . . . ?
C28 C35 C29 123.6(15) . . . ?
C28 C35 C30 170.9(13) . . . ?
C28 C35 C34 43.0(9) . . . ?
C27 C35 C29 172.4(14) . . . ?
C27 C35 C30 117.7(7) . . . ?
C27 C35 C34 13.8(4) . . . ?
C27 C35 C36 106.2(7) . . . ?
C30 C35 C34 131.4(7) . . . ?
C30 C35 C36 11.6(5) . . . ?
C34 C35 C36 120.0(8) . . . ?
C28 C35 C36 161.8(12) . . . ?
C29 C35 C30 61.2(11) . . . ?
C29 C35 C34 166.1(13) . . . ?
C29 C35 C36 72.8(11) . . . ?
C29 C36 C31 148.9(9) . . . ?
C29 C36 C35 31.4(6) . . . ?
C29 C36 C30 86(2) . . . ?
C31 C36 C35 117.8(8) . . . ?
C31 C36 C35 117.8(8) 6_555 . . ?
C30 C36 C35 117(3) . . . ?
C29 C36 C31 148.9(9) . . 6_555 ?
C30 C36 C31 125(3) . . . ?
C30 C36 C31 125(3) . . 6_555 ?
Ta1 C37 C38 75.0(2) . . . y
C41 C37 C42 126.0(4) . . . ?
Ta1 C37 C41 73.7(2) . . . y
Ta1 C37 C42 117.3(3) . . . y
C38 C37 C41 108.0(3) . . . ?
C38 C37 C42 126.0(4) . . . ?
Ta1 C38 C39 75.1(2) . . . y
Ta1 C38 C43 119.1(3) . . . y
Ta1 C38 C37 71.7(2) . . . y
C37 C38 C39 108.0(3) . . . ?
C37 C38 C43 126.0(4) . . . ?
C39 C38 C43 126.1(4) . . . ?
C38 C39 C44 126.0(4) . . . ?
C40 C39 C44 126.0(4) . . . ?
C38 C39 C40 108.0(3) . . . ?
C39 C40 C41 108.0(4) . . . ?
C41 C40 C45 126.0(4) . . . ?
C39 C40 C45 126.0(4) . . . ?
C37 C41 C40 108.0(4) . . . ?
Ta1 C41 C46 117.9(3) . . . y
Ta1 C41 C37 72.7(2) . . . y
C37 C41 C46 125.9(4) . . . ?
C40 C41 C46 126.1(4) . . . ?
Ta1 C41 C40 75.4(3) . . . y
C48 C47 C50 127.3(5) . . . ?
C47 C47 C48 108.1(4) 6_555 . . ?
C47 C47 C50 124.7(5) 6_555 . . ?
C47 C48 C51 124.3(5) . . . ?
Ta2 C48 C51 119.1(3) . . . y
C47 C48 C49 108.0(4) . . . ?
Ta2 C48 C47 75.1(3) . . . y
Ta2 C48 C49 71.8(3) . . . y
C49 C48 C51 127.8(4) . . . ?
C48 C49 C52 126.1(3) . . . ?
C48 C49 C52 126.1(3) 6_555 . . ?
Ta2 C49 C52 117.3(4) . . . y
C48 C49 C48 107.9(5) . . 6_555 ?
Ta2 C49 C48 75.0(3) . . . y
Ta2 C49 C48 75.0(3) . . 6_555 y
O1 B1 O2 123.8(6) . . . y
O1 B1 C1 118.2(5) . . . y
O2 B1 C1 118.0(6) . . . y
O3 B2 C19 119.1(7) 6_555 . 6_555 y
O3 B2 C19 119.1(7) . . 6_555 y
O3 B2 C19 119.1(7) 6_555 . . y
O3 B2 C19 119.1(7) . . . y
O3 B2 O3 121.6(9) . . 6_555 y
C1 C2 H3 119.00 . . . ?
C3 C2 H3 119.00 . . . ?
C2 C3 H4 120.00 . . . ?
C4 C3 H4 120.00 . . . ?
C4 C5 H5 120.00 . . . ?
C6 C5 H5 120.00 . . . ?
C1 C6 H6 119.00 . . . ?
C5 C6 H6 119.00 . . . ?
C9 C10 H7 120.00 . . . ?
C11 C10 H7 120.00 . . . ?
C10 C11 H8 120.00 . . . ?
C12 C11 H8 120.00 . . . ?
C11 C12 H9 120.00 . . . ?
C13 C12 H9 120.00 . . . ?
C13 C14 H10 120.00 . . . ?
C15 C14 H10 119.00 . . . ?
C14 C15 H11 120.00 . . . ?
C16 C15 H11 120.00 . . . ?
C15 C16 H12 120.00 . . . ?
C17 C16 H12 120.00 . . . ?
C16 C17 H13 120.00 . . . ?
C18 C17 H13 120.00 . . . ?
C19 C20 H14 122.00 . . . ?
C19 C20 H17 112.00 . . . ?
C21 C20 H14 120.00 . . . ?
C21 C20 H17 109.00 . . . ?
C23 C20 H14 140.00 . . . ?
C23 C20 H17 112.00 . . . ?
H14 C20 H17 49.00 . . . ?
C19 C20 H14 122.00 6_555 . . ?
C24 C20 H14 143.00 6_555 . . ?
C19 C20 H17 112.00 6_555 . . ?
C24 C20 H17 96.00 6_555 . . ?
C20 C21 H15 120.00 . . . ?
C20 C21 H16 143.00 . . . ?
C22 C21 H15 120.00 . . . ?
C22 C21 H16 74.00 . . . ?
C23 C21 H15 133.00 . . . ?
C23 C21 H16 75.00 . . . ?
H15 C21 H16 59.00 . . . ?
C24 C21 H15 137.00 6_555 . . ?
C24 C21 H16 131.00 6_555 . . ?
C21 C22 H16 36.00 . . . ?
C23 C22 H16 41.00 . . . ?
C25 C22 H16 89.00 . . . ?
C22 C22 H16 167.00 6_555 . . ?
C23 C22 H16 144.00 6_555 . . ?
C25 C22 H16 119.00 6_555 . . ?
C20 C23 H16 109.00 . . . ?
C21 C23 H16 62.00 . . . ?
C22 C23 H16 102.00 . . . ?
C22 C23 H16 120.00 6_555 . . ?
C24 C23 H16 120.00 6_555 . . ?
C19 C24 H14 107.00 . . 6_555 ?
C19 C24 H17 117.00 . . 6_555 ?
C19 C24 H14 107.00 6_555 . 6_555 ?
C19 C24 H17 117.00 6_555 . 6_555 ?
C20 C24 H14 24.00 6_555 . 6_555 ?
C20 C24 H17 51.00 6_555 . 6_555 ?
C21 C24 H14 95.00 6_555 . 6_555 ?
C21 C24 H17 98.00 6_555 . 6_555 ?
C23 C24 H14 122.00 6_555 . 6_555 ?
C23 C24 H17 120.00 6_555 . 6_555 ?
H14 C24 H17 28.00 6_555 . 6_555 ?
C28 C27 H18 120.00 . . . ?
C28 C27 H22 58.00 . . . ?
C33 C27 H18 77.00 . . . ?
C33 C27 H22 138.00 . . . ?
C34 C27 H18 103.00 . . . ?
C34 C27 H22 41.00 . . . ?
C35 C27 H18 150.00 . . . ?
C35 C27 H22 88.00 . . . ?
H18 C27 H22 62.00 . . . ?
C32 C27 H18 120.00 6_555 . . ?
C32 C27 H22 176.00 6_555 . . ?
C27 C28 H19 120.00 . . . ?
C27 C28 H22 55.00 . . . ?
C27 C28 H23 150.00 . . . ?
C29 C28 H19 120.00 . . . ?
C29 C28 H22 174.00 . . . ?
C29 C28 H23 30.00 . . . ?
C34 C28 H19 112.00 . . . ?
C34 C28 H22 47.00 . . . ?
C34 C28 H23 156.00 . . . ?
C35 C28 H19 146.00 . . . ?
C35 C28 H22 148.00 . . . ?
C35 C28 H23 56.00 . . . ?
H19 C28 H22 65.00 . . . ?
H19 C28 H23 90.00 . . . ?
H22 C28 H23 153.00 . . . ?
C28 C29 H20 120.00 . . . ?
C28 C29 H23 53.00 . . . ?
C30 C29 H20 120.00 . . . ?
C30 C29 H23 169.00 . . . ?
C35 C29 H20 149.00 . . . ?
C35 C29 H23 81.00 . . . ?
C36 C29 H20 135.00 . . . ?
C36 C29 H23 156.00 . . . ?
H20 C29 H23 68.00 . . . ?
C29 C30 H21 120.00 . . . ?
C29 C30 H24 105.00 . . . ?
C31 C30 H21 117.00 . . . ?
C31 C30 H24 132.00 . . . ?
C35 C30 H21 148.00 . . . ?
C35 C30 H24 133.00 . . . ?
C36 C30 H21 160.00 . . . ?
C36 C30 H24 169.00 . . . ?
H21 C30 H24 15.00 . . . ?
C31 C30 H21 117.00 6_555 . . ?
C31 C30 H24 132.00 6_555 . . ?
C26 C33 H18 66.00 . . . ?
C27 C33 H18 52.00 . . . ?
C32 C33 H18 172.00 . . . ?
C34 C33 H18 52.00 . . . ?
C32 C33 H18 146.00 6_555 . . ?
C33 C33 H18 149.00 6_555 . . ?
C27 C34 H18 54.00 . . . ?
C27 C34 H22 120.00 . . . ?
C28 C34 H18 150.00 . . . ?
C28 C34 H22 84.00 . . . ?
C33 C34 H18 54.00 . . . ?
C33 C34 H22 120.00 . . . ?
C35 C34 H18 173.00 . . . ?
C35 C34 H22 120.00 . . . ?
H18 C34 H22 66.00 . . . ?
C32 C34 H18 87.00 6_555 . . ?
C32 C34 H22 153.00 6_555 . . ?
C27 C35 H23 134.00 . . . ?
C28 C35 H23 77.00 . . . ?
C29 C35 H23 48.00 . . . ?
C30 C35 H23 109.00 . . . ?
C34 C35 H23 120.00 . . . ?
C36 C35 H23 120.00 . . . ?
C29 C36 H21 100.00 . . . ?
C29 C36 H24 89.00 . . . ?
C30 C36 H21 15.00 . . . ?
C30 C36 H24 7.00 . . . ?
C31 C36 H21 111.00 . . . ?
C31 C36 H24 122.00 . . . ?
C35 C36 H21 131.00 . . . ?
C35 C36 H24 120.00 . . . ?
H21 C36 H24 11.00 . . . ?
C31 C36 H21 111.00 6_555 . . ?
C31 C36 H24 122.00 6_555 . . ?
C37 C42 H25 109.00 . . . ?
C37 C42 H26 109.00 . . . ?
C37 C42 H27 109.00 . . . ?
H25 C42 H26 110.00 . . . ?
H25 C42 H27 110.00 . . . ?
H26 C42 H27 109.00 . . . ?
C38 C43 H28 109.00 . . . ?
C38 C43 H29 110.00 . . . ?
C38 C43 H30 110.00 . . . ?
H28 C43 H29 109.00 . . . ?
H28 C43 H30 109.00 . . . ?
H29 C43 H30 109.00 . . . ?
C39 C44 H31 109.00 . . . ?
C39 C44 H32 109.00 . . . ?
C39 C44 H33 109.00 . . . ?
H31 C44 H32 110.00 . . . ?
H31 C44 H33 109.00 . . . ?
H32 C44 H33 110.00 . . . ?
C40 C45 H34 109.00 . . . ?
C40 C45 H35 110.00 . . . ?
C40 C45 H36 110.00 . . . ?
H34 C45 H35 109.00 . . . ?
H34 C45 H36 109.00 . . . ?
H35 C45 H36 109.00 . . . ?
C41 C46 H37 109.00 . . . ?
C41 C46 H38 109.00 . . . ?
C41 C46 H39 110.00 . . . ?
H37 C46 H38 109.00 . . . ?
H37 C46 H39 110.00 . . . ?
H38 C46 H39 110.00 . . . ?
C47 C50 H40 109.00 . . . ?
C47 C50 H41 109.00 . . . ?
C47 C50 H42 110.00 . . . ?
H40 C50 H41 109.00 . . . ?
H40 C50 H42 109.00 . . . ?
H41 C50 H42 109.00 . . . ?
C48 C51 H43 109.00 . . . ?
C48 C51 H44 109.00 . . . ?
C48 C51 H45 109.00 . . . ?
H43 C51 H44 110.00 . . . ?
H43 C51 H45 109.00 . . . ?
H44 C51 H45 110.00 . . . ?
C49 C52 H46 109.00 . . . ?
C49 C52 H47 109.00 . . . ?
C49 C52 H48 109.00 . . . ?
C49 C52 H46 109.00 . . 6_555 ?
C49 C52 H47 109.00 . . 6_555 ?
C49 C52 H48 109.00 . . 6_555 ?
H46 C52 H47 92.00 . . . ?
H46 C52 H48 125.00 . . . ?
H46 C52 H46 19.00 . . 6_555 ?
H46 C52 H47 109.00 . . 6_555 ?
H46 C52 H48 110.00 . . 6_555 ?
H47 C52 H48 109.00 . . . ?
H46 C52 H47 109.00 6_555 . . ?
H47 C52 H47 125.00 . . 6_555 ?
H47 C52 H48 19.00 . . 6_555 ?
H46 C52 H48 110.00 6_555 . . ?
H47 C52 H48 19.00 6_555 . . ?
H48 C52 H48 92.00 . . 6_555 ?
H46 C52 H47 92.00 6_555 . 6_555 ?
H46 C52 H48 125.00 6_555 . 6_555 ?
H47 C52 H48 109.00 6_555 . 6_555 ?
C54 C53 C58 120.0(8) . . . ?
C53 C54 C55 119.9(8) . . . ?
C54 C55 C56 120.1(8) . . . ?
C54 C55 C59 114.6(18) . . . ?
C56 C55 C59 125.2(18) . . . ?
C55 C56 C57 120.0(8) . . . ?
C55 C56 C60 111.0(16) . . . ?
C57 C56 C60 128.8(17) . . . ?
C56 C57 C58 120.0(8) . . . ?
C53 C58 C57 120.0(8) . . . ?
H57 O7 H58 101(14) . . . ?
H57 O7 H57 123(18) . . 6_555 ?
H57 O7 H58 101(14) 6_555 . . ?
C54 C53 H49 120.00 . . . ?
C58 C53 H49 120.00 . . . ?
C53 C54 H50 120.00 . . . ?
C55 C54 H50 120.00 . . . ?
C56 C55 H61 120.00 . . . ?
C59 C55 H61 6.00 . . . ?
C54 C55 H61 120.00 . . . ?
C57 C56 H51 120.00 . . . ?
C55 C56 H51 120.00 . . . ?
C60 C56 H51 10.00 . . . ?
C56 C57 H52 120.00 . . . ?
C58 C57 H52 120.00 . . . ?
C53 C58 H53 120.00 . . . ?
C57 C58 H53 120.00 . . . ?
C55 C59 H55 110.00 . . . ?
H54 C59 H55 109.00 . . . ?
C55 C59 H56 109.00 . . . ?
C55 C59 H61 15.00 . . . ?
C55 C59 H54 109.00 . . . ?
H55 C59 H61 117.00 . . . ?
H56 C59 H61 94.00 . . . ?
H54 C59 H56 110.00 . . . ?
H54 C59 H61 115.00 . . . ?
H55 C59 H56 110.00 . . . ?
C56 C60 H51 26.00 . . . ?
C56 C60 H62 110.00 . . . ?
C56 C60 H63 108.00 . . . ?
H51 C60 H64 131.00 . . . ?
H62 C60 H63 110.00 . . . ?
H62 C60 H64 110.00 . . . ?
H63 C60 H64 109.00 . . . ?
C56 C60 H64 111.00 . . . ?
H51 C60 H62 109.00 . . . ?
H51 C60 H63 84.00 . . . ?
H59 O8 H60 117(16) . . . ?
H59 O8 H59 59(16) . . 6_555 ?
H59 O8 H60 176.00 . . 6_555 ?
H59 O8 H60 176.00 6_555 . . ?
H60 O8 H60 67(14) . . 6_555 ?
H59 O8 H60 117(14) 6_555 . 6_555 ?

loop_
_geom_bond_atom_site_label_1
_geom_bond_atom_site_label_2
_geom_bond_distance
_geom_bond_site_symmetry_1
_geom_bond_site_symmetry_2
_geom_bond_publ_flag
Ta1 O2 1.961(5) . . y
Ta1 O3 1.978(4) . . y
Ta1 O4 1.961(4) . . y
Ta1 O5 2.136(3) . . y
Ta1 O6 2.163(3) . . y
Ta1 C37 2.452(4) . . y
Ta1 C38 2.495(4) . . y
Ta1 C41 2.466(4) . . y
Ta2 O1 2.030(5) . . y
Ta2 O4 1.971(4) . . y
Ta2 O6 2.185(6) . . y
Ta2 C48 2.492(4) . . y
Ta2 C49 2.451(6) . . y
Ta2 O1 2.030(5) . 6_555 y
Ta2 O4 1.971(4) . 6_555 y
Ta2 C48 2.492(4) . 6_555 y
O1 B1 1.362(9) . . y
O2 B1 1.368(8) . . y
O3 B2 1.367(7) . . y
O4 H1 0.9500 . . ?
O5 H2 0.9500 . . ?
C1 C2 1.395(12) . . ?
C1 B1 1.585(11) . . y
C1 C6 1.396(10) . . ?
C2 C3 1.395(14) . . ?
C3 C4 1.370(13) . . ?
C4 C5 1.398(14) . . ?
C4 C7 1.468(12) . . ?
C5 C6 1.392(11) . . ?
C7 C8 1.173(12) . . ?
C8 C9 1.451(12) . . ?
C9 C18 1.417(12) . . ?
C9 C10 1.376(14) . . ?
C10 C11 1.408(15) . . ?
C11 C12 1.365(15) . . ?
C12 C13 1.411(13) . . ?
C13 C14 1.394(13) . . ?
C13 C18 1.434(12) . . ?
C14 C15 1.348(16) . . ?
C15 C16 1.379(16) . . ?
C16 C17 1.371(14) . . ?
C17 C18 1.409(13) . . ?
C19 C24 1.282(17) . . ?
C19 C20 1.509(19) . . ?
C19 C24 1.282(17) . 6_555 ?
C19 C20 1.509(19) . 6_555 ?
C19 B2 1.605(13) . . y
C20 C24 0.532(16) . 6_555 ?
C20 C23 1.645(16) . . ?
C20 C21 1.392(14) . . ?
C21 C22 1.389(13) . . ?
C21 C23 0.664(13) . . ?
C21 C24 1.361(15) . 6_555 ?
C22 C23 0.883(14) . . ?
C22 C23 1.392(13) . 6_555 ?
C22 C25 1.649(16) . 6_555 ?
C22 C25 1.477(16) . . ?
C22 C22 0.629(15) . 6_555 ?
C23 C24 1.390(17) . 6_555 ?
C25 C25 0.851(19) . 6_555 ?
C25 C26 1.158(19) . . ?
C25 C26 1.53(2) . 6_555 ?
C26 C33 1.461(15) . . ?
C26 C26 1.16(2) . 6_555 ?
C27 C33 0.937(11) . . ?
C27 C28 1.390(13) . . ?
C27 C32 1.389(11) . 6_555 ?
C27 C34 0.458(12) . . ?
C27 C35 1.665(13) . . ?
C28 C35 0.830(14) . . ?
C28 C29 1.391(15) . . ?
C28 C34 0.966(14) . . ?
C29 C30 1.389(15) . . ?
C29 C35 0.747(14) . . ?
C29 C36 1.370(15) . . ?
C30 C31 1.499(12) . . ?
C30 C31 1.499(12) . 6_555 ?
C30 C36 0.357(12) . . ?
C30 C35 1.585(13) . . ?
C31 C36 1.267(13) . . ?
C31 C32 1.416(9) . 6_555 ?
C31 C32 1.416(9) . . ?
C31 C36 1.267(13) . 6_555 ?
C32 C32 0.671(11) . 6_555 ?
C32 C33 1.391(10) . . ?
C32 C34 1.748(11) . 6_555 ?
C32 C33 0.959(9) . 6_555 ?
C33 C33 1.512(11) . 6_555 ?
C33 C34 1.391(11) . . ?
C34 C35 1.391(14) . . ?
C35 C36 1.390(13) . . ?
C37 C38 1.421(5) . . ?
C37 C42 1.510(6) . . ?
C37 C41 1.420(6) . . ?
C38 C43 1.509(6) . . ?
C38 C39 1.420(5) . . ?
C39 C40 1.419(6) . . ?
C39 C44 1.510(7) . . ?
C40 C45 1.509(7) . . ?
C40 C41 1.420(6) . . ?
C41 C46 1.509(6) . . ?
C47 C50 1.501(9) . . ?
C47 C47 1.411(7) . 6_555 ?
C47 C48 1.414(6) . . ?
C48 C49 1.415(6) . . ?
C48 C51 1.503(8) . . ?
C49 C52 1.502(9) . . ?
C2 H3 0.9500 . . ?
C3 H4 0.9500 . . ?
C5 H5 0.9500 . . ?
C6 H6 0.9500 . . ?
C10 H7 0.9500 . . ?
C11 H8 0.9500 . . ?
C12 H9 0.9500 . . ?
C14 H10 0.9500 . . ?
C15 H11 0.9500 . . ?
C16 H12 0.9500 . . ?
C17 H13 0.9500 . . ?
C20 H14 0.9500 . . ?
C20 H17 0.7400 . . ?
C21 H15 0.9500 . . ?
C21 H16 0.8700 . . ?
C22 H16 1.4200 . . ?
C23 H16 0.9500 . . ?
C24 H14 1.4100 . 6_555 ?
C24 H17 0.9500 . 6_555 ?
C27 H18 0.9500 . . ?
C27 H22 1.2400 . . ?
C28 H19 0.9500 . . ?
C28 H22 1.2900 . . ?
C28 H23 1.1200 . . ?
C29 H20 0.9500 . . ?
C29 H23 0.7100 . . ?
C30 H21 0.9500 . . ?
C30 H24 0.6000 . . ?
C33 H18 1.1700 . . ?
C34 H18 1.1500 . . ?
C34 H22 0.9500 . . ?
C35 H23 0.9500 . . ?
C36 H21 1.2900 . . ?
C36 H24 0.9500 . . ?
C42 H25 0.9800 . . ?
C42 H26 0.9800 . . ?
C42 H27 0.9800 . . ?
C43 H28 0.9800 . . ?
C43 H29 0.9800 . . ?
C43 H30 0.9800 . . ?
C44 H31 0.9800 . . ?
C44 H32 0.9800 . . ?
C44 H33 0.9800 . . ?
C45 H34 0.9800 . . ?
C45 H35 0.9800 . . ?
C45 H36 0.9800 . . ?
C46 H37 0.9800 . . ?
C46 H38 0.9800 . . ?
C46 H39 0.9800 . . ?
C50 H40 0.9800 . . ?
C50 H41 0.9800 . . ?
C50 H42 0.9800 . . ?
C51 H43 0.9800 . . ?
C51 H44 0.9800 . . ?
C51 H45 0.9800 . . ?
C52 H46 0.9800 . . ?
C52 H47 0.9800 . . ?
C52 H48 0.9800 . . ?
C52 H46 0.9800 . 6_555 ?
C52 H47 0.9800 . 6_555 ?
C52 H48 0.9800 . 6_555 ?
C53 C54 1.392(13) . . ?
C53 C58 1.389(11) . . ?
C54 C55 1.389(14) . . ?
C55 C56 1.389(15) . . ?
C55 C59 1.32(4) . . ?
C56 C57 1.391(13) . . ?
C56 C60 1.27(3) . . ?
C57 C58 1.390(12) . . ?
O7 H58 0.87(11) . . ?
O7 H57 0.87(13) . 6_555 ?
O7 H57 0.87(13) . . ?
C53 H49 0.9500 . . ?
C54 H50 0.9500 . . ?
C55 H61 0.9500 . . ?
C56 H51 0.9500 . . ?
C57 H52 0.9500 . . ?
C58 H53 0.9500 . . ?
C59 H54 0.9800 . . ?
C59 H61 0.3900 . . ?
C59 H55 0.9800 . . ?
C59 H56 0.9800 . . ?
C60 H51 0.3700 . . ?
C60 H62 0.9800 . . ?
C60 H63 0.9800 . . ?
C60 H64 0.9800 . . ?
O8 H59 0.86(12) . . ?
O8 H60 0.87(13) . . ?
O8 H59 0.86(14) . 6_555 ?
O8 H60 0.87(15) . 6_555 ?

loop_
_geom_hbond_atom_site_label_D
_geom_hbond_atom_site_label_H
_geom_hbond_atom_site_label_A
_geom_hbond_distance_DH
_geom_hbond_distance_HA
_geom_hbond_distance_DA
_geom_hbond_angle_DHA
_geom_hbond_site_symmetry_A
_geom_hbond_publ_flag
O7 H57 O1 0.87(13) 2.3(2) 2.890(9) 123(17) 6_555 y
O8 H60 O6 0.87(13) 2.11(12) 2.686(10) 123(14) . y
C20 H14 O3 0.9500 2.5900 2.906(11) 100.00 6_555 y
C44 H33 O2 0.9800 2.2300 2.848(7) 119.00 . y
C52 H48 O1 0.9800 2.5900 3.163(7) 117.00 6_555 y

loop_
_geom_torsion_atom_site_label_1
_geom_torsion_atom_site_label_2
_geom_torsion_atom_site_label_3
_geom_torsion_atom_site_label_4
_geom_torsion
_geom_torsion_site_symmetry_1
_geom_torsion_site_symmetry_2
_geom_torsion_site_symmetry_3
_geom_torsion_site_symmetry_4
O3 Ta1 O2 B1 120.9(6) . . . .
O4 Ta1 O2 B1 -29.5(6) . . . .
O5 Ta1 O2 B1 43.8(8) . . . .
O6 Ta1 O2 B1 43.6(6) . . . .
C37 Ta1 O2 B1 -154.5(5) . . . .
C38 Ta1 O2 B1 -161.9(6) . . . .
C41 Ta1 O2 B1 -112.8(6) . . . .
O2 Ta1 O3 B2 -110.4(8) . . . .
O4 Ta1 O3 B2 -17.2(9) . . . .
O5 Ta1 O3 B2 40.4(7) . . . .
O6 Ta1 O3 B2 -31.5(7) . . . .
C37 Ta1 O3 B2 123.4(7) . . . .
C38 Ta1 O3 B2 156.5(8) . . . .
C41 Ta1 O3 B2 117.5(7) . . . .
O2 Ta1 O4 Ta2 69.4(2) . . . .
O3 Ta1 O4 Ta2 -24.5(5) . . . .
O5 Ta1 O4 Ta2 -82.0(2) . . . .
O6 Ta1 O4 Ta2 -9.90(19) . . . .
C37 Ta1 O4 Ta2 -158.97(16) . . . .
C38 Ta1 O4 Ta2 163.82(15) . . . .
C41 Ta1 O4 Ta2 -165.2(2) . . . .
O2 Ta1 O5 Ta1 6.4(6) . . . 6_555
O3 Ta1 O5 Ta1 -73.5(3) . . . 6_555
O4 Ta1 O5 Ta1 81.5(3) . . . 6_555
O6 Ta1 O5 Ta1 6.7(2) . . . 6_555
C37 Ta1 O5 Ta1 -158.8(3) . . . 6_555
C38 Ta1 O5 Ta1 -145.6(2) . . . 6_555
C41 Ta1 O5 Ta1 167.3(3) . . . 6_555
O2 Ta1 O6 Ta2 -84.4(2) . . . .
O2 Ta1 O6 Ta1 173.4(3) . . . 6_555
O3 Ta1 O6 Ta2 -179.1(2) . . . .
O3 Ta1 O6 Ta1 78.7(2) . . . 6_555
O4 Ta1 O6 Ta2 8.24(17) . . . .
O4 Ta1 O6 Ta1 -94.0(3) . . . 6_555
O5 Ta1 O6 Ta2 95.7(2) . . . .
O5 Ta1 O6 Ta1 -6.5(2) . . . 6_555
C37 Ta1 O6 Ta2 125.0(3) . . . .
C37 Ta1 O6 Ta1 22.8(5) . . . 6_555
C38 Ta1 O6 Ta2 -161.2(2) . . . .
C38 Ta1 O6 Ta1 96.6(4) . . . 6_555
C41 Ta1 O6 Ta2 58.4(3) . . . .
C41 Ta1 O6 Ta1 -43.8(4) . . . 6_555
O2 Ta1 C37 C38 -13.5(3) . . . .
O2 Ta1 C37 C41 100.8(3) . . . .
O2 Ta1 C37 C42 -136.6(4) . . . .
O3 Ta1 C37 C38 75.2(2) . . . .
O3 Ta1 C37 C41 -170.5(3) . . . .
O3 Ta1 C37 C42 -47.9(4) . . . .
O4 Ta1 C37 C38 -125.6(2) . . . .
O4 Ta1 C37 C41 -11.3(3) . . . .
O4 Ta1 C37 C42 111.3(4) . . . .
O5 Ta1 C37 C38 157.5(3) . . . .
O5 Ta1 C37 C41 -88.2(3) . . . .
O5 Ta1 C37 C42 34.4(4) . . . .
O6 Ta1 C37 C38 129.7(4) . . . .
O6 Ta1 C37 C41 -115.9(4) . . . .
O6 Ta1 C37 C42 6.7(6) . . . .
C38 Ta1 C37 C41 114.3(3) . . . .
C38 Ta1 C37 C42 -123.1(5) . . . .
C41 Ta1 C37 C38 -114.3(3) . . . .
C41 Ta1 C37 C42 122.6(5) . . . .
O2 Ta1 C38 C37 169.1(2) . . . .
O2 Ta1 C38 C39 54.0(3) . . . .
O2 Ta1 C38 C43 -69.3(3) . . . .
O3 Ta1 C38 C37 -99.3(2) . . . .
O3 Ta1 C38 C39 145.6(3) . . . .
O3 Ta1 C38 C43 22.3(3) . . . .
O4 Ta1 C38 C37 76.5(3) . . . .
O4 Ta1 C38 C39 -38.6(3) . . . .
O4 Ta1 C38 C43 -161.9(3) . . . .
O5 Ta1 C38 C37 -24.4(3) . . . .
O5 Ta1 C38 C39 -139.5(3) . . . .
O5 Ta1 C38 C43 97.2(4) . . . .
O6 Ta1 C38 C37 -117.3(4) . . . .
O6 Ta1 C38 C39 127.7(4) . . . .
O6 Ta1 C38 C43 4.4(5) . . . .
C37 Ta1 C38 C39 -115.1(3) . . . .
C37 Ta1 C38 C43 121.6(4) . . . .
C41 Ta1 C38 C37 37.9(2) . . . .
C41 Ta1 C38 C39 -77.2(3) . . . .
C41 Ta1 C38 C43 159.5(4) . . . .
O2 Ta1 C41 C37 -104.2(3) . . . .
O2 Ta1 C41 C40 10.3(3) . . . .
O2 Ta1 C41 C46 133.7(4) . . . .
O3 Ta1 C41 C37 10.7(3) . . . .
O3 Ta1 C41 C40 125.3(3) . . . .
O3 Ta1 C41 C46 -111.3(4) . . . .
O4 Ta1 C41 C37 170.0(2) . . . .
O4 Ta1 C41 C40 -75.4(3) . . . .
O4 Ta1 C41 C46 48.0(4) . . . .
O5 Ta1 C41 C37 87.2(3) . . . .
O5 Ta1 C41 C40 -158.3(3) . . . .
O5 Ta1 C41 C46 -34.9(4) . . . .
O6 Ta1 C41 C37 122.4(3) . . . .
O6 Ta1 C41 C40 -123.1(3) . . . .
O6 Ta1 C41 C46 0.4(5) . . . .
C37 Ta1 C41 C40 114.5(3) . . . .
C37 Ta1 C41 C46 -122.1(5) . . . .
C38 Ta1 C41 C37 -37.6(2) . . . .
C38 Ta1 C41 C40 76.9(3) . . . .
C38 Ta1 C41 C46 -159.7(4) . . . .
O4 Ta2 O1 B1 33.0(6) . . . .
O6 Ta2 O1 B1 -39.9(6) . . . .
C48 Ta2 O1 B1 125.0(6) . . . .
C49 Ta2 O1 B1 158.6(6) . . . .
O1 Ta2 O1 B1 -119.0(6) 6_555 . . .
O4 Ta2 O1 B1 -46.1(8) 6_555 . . .
C48 Ta2 O1 B1 166.9(6) 6_555 . . .
O1 Ta2 O4 Ta1 -69.1(2) . . . .
O6 Ta2 O4 Ta1 9.84(19) . . . .
C48 Ta2 O4 Ta1 -146.7(2) . . . .
C49 Ta2 O4 Ta1 -146.43(19) . . . .
O1 Ta2 O4 Ta1 3.4(5) 6_555 . . .
O4 Ta2 O4 Ta1 82.2(2) 6_555 . . .
C48 Ta2 O4 Ta1 171.93(16) 6_555 . . .
O1 Ta2 O6 Ta1 81.56(19) . . . .
O1 Ta2 O6 Ta1 -168.6(2) . . . 6_555
O4 Ta2 O6 Ta1 -8.22(17) . . . .
O4 Ta2 O6 Ta1 101.7(2) . . . 6_555
C48 Ta2 O6 Ta1 49.1(5) . . . .
C48 Ta2 O6 Ta1 158.9(2) . . . 6_555
C49 Ta2 O6 Ta1 125.06(15) . . . .
O1 Ta2 O6 Ta1 168.6(2) 6_555 . . .
O4 Ta2 O6 Ta1 -101.7(2) 6_555 . . .
C48 Ta2 O6 Ta1 -158.9(2) 6_555 . . .
O1 Ta2 C48 C47 -151.3(3) . . . .
O1 Ta2 C48 C49 93.6(3) . . . .
O1 Ta2 C48 C51 -30.0(4) . . . .
O4 Ta2 C48 C47 -65.3(3) . . . .
O4 Ta2 C48 C49 179.6(3) . . . .
O4 Ta2 C48 C51 55.9(4) . . . .
O6 Ta2 C48 C47 -118.7(4) . . . .
O6 Ta2 C48 C49 126.2(4) . . . .
O6 Ta2 C48 C51 2.5(6) . . . .
C49 Ta2 C48 C47 115.1(4) . . . .
C49 Ta2 C48 C51 -123.7(5) . . . .
O1 Ta2 C48 C47 130.2(3) 6_555 . . .
O1 Ta2 C48 C49 15.1(3) 6_555 . . .
O1 Ta2 C48 C51 -108.6(4) 6_555 . . .
O4 Ta2 C48 C47 23.0(4) 6_555 . . .
O4 Ta2 C48 C49 -92.1(3) 6_555 . . .
O4 Ta2 C48 C51 144.2(4) 6_555 . . .
C48 Ta2 C48 C47 77.1(3) 6_555 . . .
C48 Ta2 C48 C49 -38.0(3) 6_555 . . .
C48 Ta2 C48 C51 -161.7(4) 6_555 . . .
O1 Ta2 C49 C48 -80.2(3) . . . .
O1 Ta2 C49 C52 42.94(14) . . . .
O1 Ta2 C49 C48 166.1(3) . . . 6_555
O4 Ta2 C49 C48 -0.5(3) . . . .
O4 Ta2 C49 C52 122.67(16) . . . .
O4 Ta2 C49 C48 -114.2(3) . . . 6_555
O6 Ta2 C49 C48 -123.2(3) . . . .
O6 Ta2 C49 C52 0.00 . . . .
C48 Ta2 C49 C52 123.2(3) . . . .
C48 Ta2 C49 C48 -113.7(4) . . . 6_555
O1 Ta2 C49 C48 -166.1(3) 6_555 . . .
O4 Ta2 C49 C48 114.2(3) 6_555 . . .
C48 Ta2 C49 C48 113.7(4) 6_555 . . .
O1 Ta2 C48 C49 -15.1(3) . . 6_555 .
O4 Ta2 C48 C49 92.1(3) . . 6_555 .
C48 Ta2 C48 C49 38.0(3) . . 6_555 .
Ta2 O1 B1 O2 -0.8(11) . . . .
Ta2 O1 B1 C1 177.5(5) . . . .
Ta1 O2 B1 O1 -1.6(11) . . . .
Ta1 O2 B1 C1 -179.9(5) . . . .
Ta1 O3 B2 C19 173.0(4) . . . .
Ta1 O3 B2 O3 -10.7(13) . . . 6_555
Ta1 O3 B2 C19 173.0(4) . . . 6_555
C6 C1 C2 C3 2.1(13) . . . .
B1 C1 C2 C3 -178.3(8) . . . .
C2 C1 C6 C5 -2.3(11) . . . .
B1 C1 C6 C5 178.0(7) . . . .
C2 C1 B1 O2 -161.0(8) . . . .
C2 C1 B1 O1 20.6(11) . . . .
C6 C1 B1 O1 -159.8(7) . . . .
C6 C1 B1 O2 18.6(11) . . . .
C1 C2 C3 C4 -0.6(15) . . . .
C2 C3 C4 C7 177.0(8) . . . .
C2 C3 C4 C5 -0.8(14) . . . .
C3 C4 C5 C6 0.5(12) . . . .
C7 C4 C5 C6 -177.3(7) . . . .
C4 C5 C6 C1 1.1(11) . . . .
C18 C9 C10 C11 0.3(14) . . . .
C8 C9 C18 C13 -178.5(8) . . . .
C8 C9 C18 C17 3.3(13) . . . .
C10 C9 C18 C13 0.8(12) . . . .
C8 C9 C10 C11 179.6(9) . . . .
C10 C9 C18 C17 -177.4(9) . . . .
C9 C10 C11 C12 -2.0(15) . . . .
C10 C11 C12 C13 2.5(14) . . . .
C11 C12 C13 C18 -1.4(13) . . . .
C11 C12 C13 C14 176.3(9) . . . .
C12 C13 C14 C15 -177.3(9) . . . .
C18 C13 C14 C15 0.4(14) . . . .
C14 C13 C18 C17 0.3(12) . . . .
C12 C13 C18 C9 -0.3(12) . . . .
C12 C13 C18 C17 178.0(8) . . . .
C14 C13 C18 C9 -178.1(8) . . . .
C13 C14 C15 C16 -0.8(16) . . . .
C14 C15 C16 C17 0.5(17) . . . .
C15 C16 C17 C18 0.2(15) . . . .
C16 C17 C18 C9 177.7(9) . . . .
C16 C17 C18 C13 -0.6(13) . . . .
B2 C19 C20 C23 -165.7(7) . . . .
B2 C19 C20 C24 -130.6(19) . . . 6_555
B2 C19 C20 C21 -175.6(8) . . . .
C24 C19 C20 C21 -1.7(13) . . . .
C24 C19 C20 C23 8.3(11) . . . .
C24 C19 C20 C24 43(2) . . . 6_555
C20 C19 C24 C20 127.9(18) . . . 6_555
C20 C19 C24 C21 32(2) . . . 6_555
C20 C19 C24 C23 1.9(16) . . . 6_555
B2 C19 C24 C20 -59(2) . . . 6_555
B2 C19 C24 C21 -154.6(14) . . . 6_555
B2 C19 C24 C23 175.0(10) . . . 6_555
C20 C19 C20 C24 -64(2) . . 6_555 .
B2 C19 C20 C24 130.6(19) . . 6_555 .
C20 C19 C24 C21 96(3) . . 6_555 .
C20 C19 C24 C23 126(2) . . 6_555 .
C24 C19 C24 C20 -141.8(18) . . 6_555 .
C24 C19 C24 C21 -46.2(19) . . 6_555 .
C24 C19 C24 C23 -15.8(15) . . 6_555 .
B2 C19 C24 C20 59(2) . . 6_555 .
B2 C19 C24 C21 154.6(14) . . 6_555 .
B2 C19 C24 C23 -175.0(10) . . 6_555 .
C20 C19 B2 O3 -175.7(8) . . . .
C24 C19 B2 O3 10.8(14) . . . .
C20 C19 B2 O3 -7.8(11) 6_555 . . .
C24 C19 B2 O3 165.6(10) 6_555 . . .
C20 C19 B2 O3 7.8(11) . . . 6_555
C24 C19 B2 O3 -165.6(10) . . . 6_555
C20 C19 B2 O3 -175.7(8) . 6_555 . .
C24 C19 B2 O3 10.8(14) . 6_555 . .
C20 C19 C20 C21 18.8(13) 6_555 . . .
C20 C19 C20 C23 28.7(11) 6_555 . . .
C24 C19 C20 C21 -45.0(17) 6_555 . . .
C24 C19 C20 C23 -35.1(17) 6_555 . . .
C19 C20 C23 C21 -157.4(15) . . . .
C19 C20 C23 C22 -49(2) . . . .
C24 C20 C21 C23 -11(2) 6_555 . . .
C19 C20 C21 C22 0.7(14) . . . .
C19 C20 C21 C23 25.5(17) . . . .
C19 C20 C21 C24 36.8(16) . . . 6_555
C23 C20 C21 C22 -24.9(11) . . . .
C23 C20 C21 C24 11(2) . . . 6_555
C19 C20 C21 C22 0.7(14) 6_555 . . .
C19 C20 C21 C23 25.5(17) 6_555 . . .
C24 C20 C21 C22 -36(2) 6_555 . . .
C21 C20 C24 C19 139.7(12) . . 6_555 .
C21 C20 C24 C23 5.6(11) . . 6_555 .
C23 C20 C24 C19 134.1(19) . . 6_555 .
C23 C20 C24 C21 -5.6(11) . . 6_555 .
C19 C20 C24 C23 -134.1(19) . . 6_555 .
C21 C20 C23 C24 -166(3) . . . 6_555
C19 C20 C23 C21 -157.4(15) 6_555 . . .
C19 C20 C23 C22 -49(2) 6_555 . . .
C19 C20 C23 C22 -29.3(13) . . . 6_555
C19 C20 C23 C24 36.4(19) . . . 6_555
C21 C20 C23 C22 109(3) . . . .
C21 C20 C23 C22 128(2) . . . 6_555
C24 C20 C23 C21 166(3) 6_555 . . .
C24 C20 C23 C22 -85(3) 6_555 . . .
C24 C20 C23 C22 -66(2) 6_555 . . 6_555
C19 C20 C24 C21 -139.7(12) . . 6_555 .
C20 C21 C22 C22 -15(3) . . . 6_555
C20 C21 C22 C23 0.1(15) . . . 6_555
C20 C21 C22 C25 176.9(10) . . . .
C20 C21 C22 C23 55(2) . . . .
C20 C21 C23 C24 4.3(8) . . . 6_555
C22 C21 C23 C20 134.1(19) . . . .
C22 C21 C23 C22 21.4(13) . . . 6_555
C20 C21 C22 C25 -176.1(15) . . . 6_555
C23 C21 C22 C25 122(3) . . . .
C23 C21 C22 C22 -70(3) . . . 6_555
C23 C21 C22 C23 -55(2) . . . 6_555
C23 C21 C22 C25 129(3) . . . 6_555
C24 C21 C22 C23 42(2) 6_555 . . .
C24 C21 C22 C25 163.7(10) 6_555 . . .
C24 C21 C22 C22 -28(3) 6_555 . . 6_555
C24 C21 C22 C23 -13.1(13) 6_555 . . 6_555
C24 C21 C22 C25 170.8(16) 6_555 . . 6_555
C20 C21 C23 C22 -134.1(19) . . . .
C20 C21 C23 C22 -113(2) . . . 6_555
C24 C21 C23 C22 -117(2) 6_555 . . 6_555
C20 C21 C24 C19 -104(3) . . 6_555 .
C20 C21 C24 C23 -169(2) . . 6_555 .
C22 C21 C24 C19 45(2) . . 6_555 .
C22 C21 C23 C24 138(2) . . . 6_555
C24 C21 C23 C20 -4.3(8) 6_555 . . .
C24 C21 C23 C22 -138(2) 6_555 . . .
C23 C21 C24 C20 169(2) . . 6_555 .
C22 C21 C24 C20 148.6(18) . . 6_555 .
C22 C21 C24 C23 -20.1(11) . . 6_555 .
C23 C21 C24 C19 65(2) . . 6_555 .
C21 C22 C23 C24 -108(3) . . . 6_555
C25 C22 C23 C20 -153.3(14) . . . .
C25 C22 C23 C21 -72(3) . . . .
C21 C22 C23 C22 -133(2) . . . 6_555
C25 C22 C23 C22 131(5) 6_555 . . 6_555
C25 C22 C23 C24 156(2) 6_555 . . 6_555
C21 C22 C25 C22 173.2(18) . . . 6_555
C21 C22 C25 C25 173.2(13) . . . 6_555
C25 C22 C23 C22 155(3) . . . 6_555
C25 C22 C23 C24 179.8(14) . . . 6_555
C22 C22 C23 C20 52(3) 6_555 . . .
C22 C22 C23 C21 133(2) 6_555 . . .
C22 C22 C23 C24 25(4) 6_555 . . 6_555
C23 C22 C23 C20 52(2) 6_555 . . .
C23 C22 C23 C21 133(2) 6_555 . . .
C23 C22 C23 C22 0.0(18) 6_555 . . 6_555
C23 C22 C23 C24 25(2) 6_555 . . 6_555
C25 C22 C23 C20 -178(2) 6_555 . . .
C25 C22 C23 C21 -96(4) 6_555 . . .
C21 C22 C23 C20 -81(3) . . . .
C21 C22 C22 C25 -170(3) . . 6_555 .
C21 C22 C22 C21 0(4) . . 6_555 6_555
C21 C22 C22 C23 29(4) . . 6_555 6_555
C21 C22 C22 C25 -170(2) . . 6_555 6_555
C23 C22 C22 C25 161(3) . . 6_555 .
C23 C22 C22 C21 -29(4) . . 6_555 6_555
C23 C22 C22 C23 0(4) . . 6_555 6_555
C23 C22 C22 C25 161(2) . . 6_555 6_555
C25 C22 C22 C23 -161(3) . . 6_555 .
C25 C22 C22 C21 170(2) . . 6_555 6_555
C25 C22 C22 C23 -161(2) . . 6_555 6_555
C25 C22 C22 C25 0.0(10) . . 6_555 6_555
C23 C22 C22 C23 0(4) 6_555 . 6_555 .
C23 C22 C22 C25 161(2) 6_555 . 6_555 .
C25 C22 C22 C23 -161(2) 6_555 . 6_555 .
C25 C22 C22 C25 0.0(10) 6_555 . 6_555 .
C21 C22 C23 C24 0.0(16) . . 6_555 .
C21 C22 C23 C20 -18.7(16) . . 6_555 6_555
C21 C22 C23 C21 -99(3) . . 6_555 6_555
C21 C22 C23 C22 -161(3) . . 6_555 6_555
C23 C22 C23 C24 -18.9(17) . . 6_555 .
C23 C22 C23 C20 -37.6(17) . . 6_555 6_555
C23 C22 C23 C21 -118(3) . . 6_555 6_555
C23 C22 C23 C22 -180(3) . . 6_555 6_555
C25 C22 C23 C24 -176.8(11) . . 6_555 .
C25 C22 C23 C20 164.6(10) . . 6_555 6_555
C25 C22 C23 C21 84(3) . . 6_555 6_555
C25 C22 C23 C22 22(2) . . 6_555 6_555
C22 C22 C23 C24 161(3) 6_555 . 6_555 .
C25 C22 C23 C24 178.1(11) 6_555 . 6_555 .
C21 C22 C25 C25 -12(2) . . 6_555 .
C21 C22 C25 C26 -13(2) . . 6_555 .
C21 C22 C25 C22 168(2) . . 6_555 6_555
C23 C22 C25 C25 38(3) . . 6_555 .
C23 C22 C25 C26 38(3) . . 6_555 .
C23 C22 C25 C22 -142(4) . . 6_555 6_555
C25 C22 C25 C26 -0.5(12) . . 6_555 .
C25 C22 C25 C22 180.0(19) . . 6_555 6_555
C22 C22 C25 C25 -180.0(19) 6_555 . 6_555 .
C22 C22 C25 C26 179.5(16) 6_555 . 6_555 .
C23 C22 C25 C25 171.3(15) 6_555 . 6_555 .
C23 C22 C25 C26 170.9(11) 6_555 . 6_555 .
C23 C22 C25 C22 -10.1(11) 6_555 . . 6_555
C23 C22 C25 C25 -10.1(17) 6_555 . . 6_555
C23 C22 C25 C26 -9(2) 6_555 . . 6_555
C25 C22 C25 C22 0.0(17) 6_555 . . 6_555
C25 C22 C25 C26 0.6(12) 6_555 . . 6_555
C21 C22 C22 C23 29.4(17) . . 6_555 .
C22 C22 C25 C25 0.0(17) 6_555 . . 6_555
C22 C22 C25 C26 1(2) 6_555 . . 6_555
C23 C22 C25 C25 -162.1(18) . . . 6_555
C21 C22 C25 C26 173.8(13) . . . 6_555
C23 C22 C25 C22 -162(2) . . . 6_555
C23 C22 C25 C26 -161.5(16) . . . 6_555
C22 C23 C24 C21 137.0(19) 6_555 . 6_555 .
C22 C23 C24 C21 128(3) . . 6_555 .
C22 C23 C24 C20 125(2) 6_555 . 6_555 .
C20 C23 C24 C19 -124(3) . . 6_555 .
C20 C23 C24 C21 12(2) . . 6_555 .
C21 C23 C24 C19 -135.9(16) . . 6_555 .
C21 C23 C24 C20 -12(2) . . 6_555 .
C22 C23 C24 C19 -8(3) . . 6_555 .
C22 C23 C24 C20 116(3) . . 6_555 .
C22 C25 C26 C26 179.2(19) . . 6_555 .
C22 C25 C26 C25 -0.8(17) . . 6_555 6_555
C22 C25 C26 C33 -177.0(14) . . 6_555 6_555
C26 C25 C26 C25 180(2) . . 6_555 6_555
C26 C25 C26 C33 4(2) . . 6_555 6_555
C22 C25 C26 C26 179.4(15) 6_555 . 6_555 .
C25 C25 C26 C26 180(2) 6_555 . 6_555 .
C26 C25 C26 C25 0.0(16) 6_555 . . 6_555
C22 C25 C25 C26 179.4(15) . . 6_555 .
C22 C25 C25 C22 0.0(7) . . 6_555 6_555
C22 C25 C25 C26 179.4(12) . . 6_555 6_555
C26 C25 C25 C22 -179.4(15) . . 6_555 .
C26 C25 C25 C22 -179.4(12) . . 6_555 6_555
C26 C25 C25 C26 0.0(16) . . 6_555 6_555
C22 C25 C25 C22 0.0(7) 6_555 . 6_555 .
C22 C25 C25 C26 179.4(12) 6_555 . 6_555 .
C26 C25 C25 C22 -179.4(12) 6_555 . 6_555 .
C26 C25 C25 C26 0.0(16) 6_555 . 6_555 .
C25 C25 C26 C26 0.0(16) 6_555 . . 6_555
C33 C26 C26 C25 177.8(14) . . 6_555 .
C33 C26 C26 C25 177.8(11) . . 6_555 6_555
C25 C26 C26 C33 -177.8(11) . . 6_555 6_555
C25 C26 C33 C27 179.3(18) 6_555 . . .
C25 C26 C33 C32 5(2) 6_555 . . .
C25 C26 C33 C34 -177.2(17) 6_555 . . .
C25 C26 C33 C32 9(3) 6_555 . . 6_555
C25 C26 C33 C33 2.9(19) 6_555 . . 6_555
C26 C26 C33 C27 176.4(12) 6_555 . . .
C26 C26 C33 C32 2.5(14) 6_555 . . .
C26 C26 C33 C34 179.9(10) 6_555 . . .
C26 C26 C33 C32 6(2) 6_555 . . 6_555
C26 C26 C33 C33 0.0(10) 6_555 . . 6_555
C25 C26 C26 C25 0.0(12) . . 6_555 6_555
C33 C26 C26 C33 0.0(10) . . 6_555 6_555
C25 C26 C26 C25 0.0(12) 6_555 . 6_555 .
C35 C27 C33 C32 -6.2(14) . . . 6_555
C32 C27 C33 C32 -0.9(5) 6_555 . . .
C35 C27 C33 C33 -11(3) . . . 6_555
C32 C27 C33 C26 -174.9(12) 6_555 . . .
C28 C27 C34 C33 -116(13) . . . .
C28 C27 C34 C35 -20(3) . . . .
C28 C27 C34 C32 -33(6) . . . 6_555
C35 C27 C34 C28 20(3) . . . .
C35 C27 C34 C33 -96(14) . . . .
C35 C27 C34 C32 -12(3) . . . 6_555
C32 C27 C34 C28 33(6) 6_555 . . .
C32 C27 C34 C33 -83(14) 6_555 . . .
C32 C27 C34 C35 12(3) 6_555 . . .
C28 C27 C35 C30 -171.9(16) . . . .
C28 C27 C35 C34 13(2) . . . .
C28 C27 C35 C36 -173.9(15) . . . .
C33 C27 C35 C28 -179.8(18) . . . .
C32 C27 C33 C34 93(14) 6_555 . . .
C32 C27 C33 C33 -5(2) 6_555 . . 6_555
C34 C27 C28 C29 155(5) . . . .
C34 C27 C28 C35 150(5) . . . .
C35 C27 C28 C29 4.7(8) . . . .
C35 C27 C28 C34 -150(5) . . . .
C32 C27 C28 C29 0.0(15) 6_555 . . .
C32 C27 C28 C34 -154(5) 6_555 . . .
C32 C27 C28 C35 -4.7(15) 6_555 . . .
C35 C27 C33 C26 178.9(10) . . . .
C35 C27 C33 C32 -7.1(17) . . . .
C35 C27 C33 C34 87(14) . . . .
C28 C27 C32 C33 177.9(14) . . 6_555 .
C28 C27 C32 C34 11(2) . . 6_555 .
C28 C27 C32 C33 179.9(8) . . 6_555 6_555
C33 C27 C32 C31 -178.0(10) . . 6_555 .
C33 C27 C32 C32 5(3) . . 6_555 .
C33 C27 C32 C34 -167(3) . . 6_555 .
C33 C27 C32 C33 2.1(9) . . 6_555 6_555
C34 C27 C32 C31 -12(3) . . 6_555 .
C34 C27 C32 C32 171(3) . . 6_555 .
C34 C27 C32 C33 167(3) . . 6_555 .
C34 C27 C32 C33 169(3) . . 6_555 6_555
C35 C27 C32 C31 -2.5(9) . . 6_555 .
C35 C27 C32 C32 -180(2) . . 6_555 .
C35 C27 C32 C33 175.5(10) . . 6_555 .
C35 C27 C32 C34 9(3) . . 6_555 .
C35 C27 C32 C33 177.6(6) . . 6_555 6_555
C28 C27 C32 C32 -178(2) . . 6_555 .
C34 C27 C35 C30 176(2) . . . .
C34 C27 C35 C36 174(2) . . . .
C32 C27 C35 C28 176.0(13) 6_555 . . .
C33 C27 C35 C30 8.3(17) . . . .
C33 C27 C35 C34 -167(3) . . . .
C33 C27 C35 C36 6.4(16) . . . .
C34 C27 C35 C28 -13(2) . . . .
C32 C27 C35 C30 4.1(9) 6_555 . . .
C32 C27 C35 C34 -171(2) 6_555 . . .
C32 C27 C35 C36 2.1(8) 6_555 . . .
C28 C27 C32 C31 -0.1(13) . . 6_555 .
C27 C28 C29 C36 -1.6(14) . . . .
C34 C28 C29 C30 5(2) . . . .
C27 C28 C29 C35 -10.6(19) . . . .
C27 C28 C29 C30 0.0(16) . . . .
C35 C28 C34 C33 -17(4) . . . .
C35 C28 C34 C32 -10.3(18) . . . 6_555
C27 C28 C35 C29 170.9(16) . . . .
C27 C28 C35 C34 -4.4(8) . . . .
C29 C28 C35 C27 -170.9(16) . . . .
C29 C28 C35 C34 -175.2(17) . . . .
C34 C28 C35 C27 4.4(8) . . . .
C34 C28 C35 C29 175.2(17) . . . .
C27 C28 C34 C33 14(3) . . . .
C27 C28 C34 C35 31(5) . . . .
C27 C28 C34 C32 21(4) . . . 6_555
C29 C28 C34 C27 -28(6) . . . .
C29 C28 C34 C33 -15(4) . . . .
C29 C28 C34 C35 2.7(9) . . . .
C29 C28 C34 C32 -8(2) . . . 6_555
C35 C28 C34 C27 -31(5) . . . .
C34 C28 C29 C35 -6(2) . . . .
C34 C28 C29 C36 3.1(18) . . . .
C35 C28 C29 C30 10.6(19) . . . .
C35 C28 C29 C36 9.0(19) . . . .
C36 C29 C30 C31 6.0(16) . . . 6_555
C28 C29 C35 C30 170.9(17) . . . .
C36 C29 C30 C35 1(2) . . . .
C28 C29 C30 C31 0.0(13) . . . .
C28 C29 C30 C35 -5.2(10) . . . .
C28 C29 C30 C36 -6(2) . . . .
C28 C29 C30 C31 0.0(13) . . . 6_555
C35 C29 C30 C31 5.3(14) . . . .
C35 C29 C30 C36 -1(2) . . . .
C35 C29 C30 C31 5.3(14) . . . 6_555
C36 C29 C30 C31 6.0(16) . . . .
C35 C29 C36 C30 179(2) . . . .
C35 C29 C36 C31 11(2) . . . .
C35 C29 C36 C31 11(2) . . . 6_555
C30 C29 C36 C31 -169(3) . . . 6_555
C36 C29 C35 C30 -0.2(6) . . . .
C28 C29 C36 C30 174.7(19) . . . .
C28 C29 C36 C31 6(2) . . . .
C28 C29 C35 C36 171.1(18) . . . .
C30 C29 C35 C28 -170.9(17) . . . .
C30 C29 C35 C36 0.2(6) . . . .
C36 C29 C35 C28 -171.1(18) . . . .
C28 C29 C36 C35 -4.6(10) . . . .
C28 C29 C36 C31 6(2) . . . 6_555
C30 C29 C36 C31 -169(3) . . . .
C30 C29 C36 C35 -179(2) . . . .
C29 C30 C31 C30 178.6(7) . . . 6_555
C29 C30 C31 C32 -0.1(10) . . . 6_555
C29 C30 C31 C36 -9(2) . . . .
C29 C30 C31 C32 0.4(13) . . . .
C29 C30 C35 C36 -179(3) . . . .
C31 C30 C35 C27 -4.1(9) . . . .
C31 C30 C35 C29 -175.6(12) . . . .
C29 C30 C31 C36 -179.8(8) . . . 6_555
C35 C30 C31 C32 2.9(10) . . . .
C35 C30 C31 C36 -6(2) . . . .
C35 C30 C31 C30 -178.9(6) . . . 6_555
C35 C30 C31 C32 2.4(7) . . . 6_555
C35 C30 C31 C36 -177.4(7) . . . 6_555
C36 C30 C31 C32 9(3) . . . .
C36 C30 C31 C30 -173(2) . . . 6_555
C36 C30 C31 C32 8(3) . . . 6_555
C36 C30 C31 C36 -171(3) . . . 6_555
C29 C30 C35 C27 171.4(15) . . . .
C29 C30 C35 C34 172.9(18) . . . .
C31 C30 C36 C29 -172.8(19) . . . .
C31 C30 C36 C35 -172(3) . . . .
C31 C30 C36 C31 0.0(5) . . . 6_555
C35 C30 C36 C29 -0.4(13) . . . .
C35 C30 C36 C31 172(3) . . . .
C35 C30 C36 C31 172(3) . . . 6_555
C31 C30 C36 C29 -172.8(19) 6_555 . . .
C31 C30 C36 C31 0.0(5) 6_555 . . .
C31 C30 C36 C35 -172(3) 6_555 . . .
C29 C30 C31 C32 0.4(13) . . 6_555 .
C29 C30 C31 C36 -9(2) . . 6_555 .
C35 C30 C31 C32 2.9(10) . . 6_555 .
C35 C30 C31 C36 -6(2) . . 6_555 .
C36 C30 C31 C32 9(3) . . 6_555 .
C29 C30 C36 C35 0.4(13) . . . .
C29 C30 C36 C31 172.8(19) . . . 6_555
C36 C30 C35 C34 -8(2) . . . .
C31 C30 C35 C27 -4.1(9) 6_555 . . .
C31 C30 C35 C29 -175.6(12) 6_555 . . .
C31 C30 C35 C34 -2.7(12) . . . .
C31 C30 C35 C36 5(2) . . . .
C36 C30 C35 C27 -9(2) . . . .
C36 C30 C35 C29 179(3) . . . .
C31 C30 C35 C34 -2.7(12) 6_555 . . .
C31 C30 C35 C36 5(2) 6_555 . . .
C29 C30 C36 C31 172.8(19) . . . .
C30 C31 C32 C32 -1.1(11) . . . 6_555
C30 C31 C32 C34 -179.8(7) . . . 6_555
C36 C31 C32 C33 0.2(10) . . . .
C30 C31 C32 C33 -2.0(11) . . . .
C30 C31 C32 C27 178.0(8) . . . 6_555
C30 C31 C36 C30 8(3) 6_555 . . .
C30 C31 C36 C35 -180.0(7) 6_555 . . .
C32 C31 C36 C29 -6.1(19) 6_555 . . .
C32 C31 C36 C30 -172(2) 6_555 . . .
C32 C31 C36 C35 0.2(10) 6_555 . . .
C36 C31 C36 C29 176.0(14) 6_555 . . .
C36 C31 C36 C30 10(3) 6_555 . . .
C36 C31 C36 C35 -177.7(9) 6_555 . . .
C30 C31 C32 C27 0.2(9) . . 6_555 .
C30 C31 C32 C32 179.2(8) . . 6_555 .
C30 C31 C32 C34 -2.1(8) . . 6_555 .
C32 C31 C32 C27 -179.1(12) . . 6_555 .
C32 C31 C32 C34 178.7(10) . . 6_555 .
C36 C31 C32 C27 1.8(9) . . 6_555 .
C36 C31 C32 C32 -179.1(9) . . 6_555 .
C36 C31 C32 C34 -0.5(8) . . 6_555 .
C30 C31 C36 C29 173.7(15) 6_555 . . .
C32 C31 C32 C33 -0.9(6) 6_555 . . .
C36 C31 C32 C33 178.3(6) 6_555 . . .
C30 C31 C36 C29 166(4) . . . .
C36 C31 C32 C27 -179.9(8) . . . 6_555
C36 C31 C32 C32 1.1(11) . . . 6_555
C36 C31 C32 C34 -177.6(8) . . . 6_555
C30 C31 C32 C33 179.9(6) 6_555 . . .
C30 C31 C36 C35 172(3) . . . .
C32 C31 C36 C29 -7(2) . . . .
C32 C31 C36 C30 -173(2) . . . .
C32 C31 C36 C35 -0.3(13) . . . .
C31 C32 C33 C34 0.0(10) . . . .
C31 C32 C33 C32 1.4(10) . . . 6_555
C31 C32 C33 C27 3.5(12) . . . .
C31 C32 C33 C26 177.3(8) . . . .
C32 C32 C33 C33 -180.0(13) 6_555 . . 6_555
C33 C32 C33 C26 -4.1(10) 6_555 . . .
C33 C32 C33 C27 -177.9(11) 6_555 . . .
C33 C32 C33 C34 178.6(8) 6_555 . . .
C33 C32 C33 C32 180.0(13) 6_555 . . 6_555
C34 C32 C33 C26 -5.3(12) 6_555 . . .
C34 C32 C33 C27 -179.1(9) 6_555 . . .
C34 C32 C33 C34 177.4(7) 6_555 . . .
C34 C32 C33 C32 178.7(13) 6_555 . . 6_555
C34 C32 C33 C33 -1.3(7) 6_555 . . 6_555
C31 C32 C32 C27 178(3) . . 6_555 .
C31 C32 C32 C33 -178.7(9) . . 6_555 .
C33 C32 C32 C27 -3(2) . . 6_555 .
C33 C32 C32 C31 178.7(9) . . 6_555 .
C33 C32 C32 C33 0.0(14) . . 6_555 6_555
C27 C32 C32 C27 0(5) 6_555 . 6_555 .
C27 C32 C32 C33 3(3) 6_555 . 6_555 .
C33 C32 C32 C27 -3(3) 6_555 . 6_555 .
C33 C32 C32 C33 0.0(14) 6_555 . 6_555 .
C31 C32 C33 C33 -178.6(8) . . . 6_555
C27 C32 C33 C26 -2.6(11) 6_555 . . .
C27 C32 C33 C27 -176.4(10) 6_555 . . .
C27 C32 C33 C34 -180.0(8) 6_555 . . .
C27 C32 C33 C32 -178.6(13) 6_555 . . 6_555
C27 C32 C33 C33 1.4(7) 6_555 . . 6_555
C31 C32 C33 C26 177.3(8) 6_555 . . .
C31 C32 C33 C27 3.5(12) 6_555 . . .
C31 C32 C33 C34 0.0(10) 6_555 . . .
C32 C32 C33 C26 176.0(14) 6_555 . . .
C32 C32 C33 C27 2.1(13) 6_555 . . .
C32 C32 C33 C34 -1.4(11) 6_555 . . .
C33 C32 C34 C35 -177.9(7) . . 6_555 6_555
C33 C32 C33 C32 0.0(9) . . 6_555 6_555
C33 C32 C33 C34 -178.8(6) . . 6_555 6_555
C27 C32 C33 C33 -178.2(8) 6_555 . 6_555 .
C32 C32 C33 C33 0.0(9) 6_555 . 6_555 .
C34 C32 C33 C33 178.8(6) 6_555 . 6_555 .
C33 C32 C33 C26 6.4(16) . . 6_555 6_555
C33 C32 C33 C27 178.2(8) . . 6_555 6_555
C33 C32 C34 C33 1.5(8) . . 6_555 6_555
C33 C32 C34 C27 13(3) . . 6_555 6_555
C33 C32 C34 C28 176.1(12) . . 6_555 6_555
C26 C33 C34 C32 -176.8(11) . . . 6_555
C27 C33 C34 C32 -87(14) . . . 6_555
C27 C33 C34 C28 -76(14) . . . .
C27 C33 C34 C35 -88(14) . . . .
C26 C33 C34 C35 -177.5(9) . . . .
C33 C33 C34 C32 2.9(16) 6_555 . . 6_555
C26 C33 C33 C32 176.5(8) . . 6_555 .
C26 C33 C33 C26 0.0(8) . . 6_555 6_555
C26 C33 C33 C27 172(2) . . 6_555 6_555
C26 C33 C33 C32 176.5(9) . . 6_555 6_555
C32 C33 C34 C27 88(14) . . . .
C32 C33 C34 C28 12(3) . . . .
C32 C33 C34 C35 -0.1(13) . . . .
C32 C33 C34 C32 0.6(5) . . . 6_555
C32 C33 C34 C27 87(14) 6_555 . . .
C32 C33 C34 C28 11(3) 6_555 . . .
C32 C33 C34 C35 -0.7(11) 6_555 . . .
C33 C33 C34 C27 90(14) 6_555 . . .
C33 C33 C34 C28 14(4) 6_555 . . .
C33 C33 C34 C35 2(2) 6_555 . . .
C26 C33 C34 C28 -166(3) . . . .
C34 C33 C33 C26 -179.8(19) . . 6_555 6_555
C34 C33 C33 C27 -8(4) . . 6_555 6_555
C34 C33 C33 C32 -3.3(17) . . 6_555 6_555
C34 C33 C33 C34 0(3) . . 6_555 6_555
C32 C33 C33 C32 0.0(6) 6_555 . 6_555 .
C26 C33 C33 C34 179.8(19) . . 6_555 6_555
C27 C33 C33 C32 5(2) . . 6_555 .
C27 C33 C33 C26 -172(2) . . 6_555 6_555
C27 C33 C33 C27 0(4) . . 6_555 6_555
C27 C33 C33 C32 5(2) . . 6_555 6_555
C27 C33 C33 C34 8(4) . . 6_555 6_555
C32 C33 C33 C26 -176.5(9) . . 6_555 6_555
C32 C33 C33 C27 -5(2) . . 6_555 6_555
C32 C33 C33 C32 0.0(6) . . 6_555 6_555
C32 C33 C33 C34 3.3(17) . . 6_555 6_555
C34 C33 C33 C32 -3(2) . . 6_555 .
C26 C33 C34 C27 -89(14) . . . .
C32 C34 C35 C30 1.5(11) 6_555 . . .
C32 C34 C35 C36 -0.4(10) 6_555 . . .
C33 C34 C35 C27 7.2(17) . . . .
C27 C34 C35 C28 165(3) . . . .
C27 C34 C35 C30 -5(3) . . . .
C27 C34 C35 C36 -7(3) . . . .
C28 C34 C35 C27 -165(3) . . . .
C28 C34 C35 C30 -169.9(19) . . . .
C28 C34 C35 C36 -171.7(18) . . . .
C33 C34 C35 C36 0.0(14) . . . .
C33 C34 C35 C28 171.7(17) . . . .
C33 C34 C35 C30 1.8(16) . . . .
C32 C34 C35 C27 6.8(19) 6_555 . . .
C32 C34 C35 C28 171.3(15) 6_555 . . .
C27 C35 C36 C29 172.1(14) . . . .
C34 C35 C36 C31 0.2(14) . . . 6_555
C34 C35 C36 C31 0.2(14) . . . .
C29 C35 C36 C31 -173.7(12) . . . .
C29 C35 C36 C31 -173.7(12) . . . 6_555
C30 C35 C36 C29 1(2) . . . .
C27 C35 C36 C30 171(2) . . . .
C27 C35 C36 C31 -1.6(11) . . . .
C27 C35 C36 C31 -1.6(11) . . . 6_555
C29 C35 C36 C30 -1(2) . . . .
C30 C35 C36 C31 -173(3) . . . .
C30 C35 C36 C31 -173(3) . . . 6_555
C34 C35 C36 C29 173.9(16) . . . .
C34 C35 C36 C30 173(2) . . . .
C41 C37 C38 Ta1 -66.9(3) . . . .
C41 C37 C38 C39 0.0(4) . . . .
Ta1 C37 C38 C43 -113.1(4) . . . .
Ta1 C37 C38 C39 66.9(3) . . . .
Ta1 C37 C41 C40 -67.7(3) . . . .
Ta1 C37 C41 C46 112.3(4) . . . .
C38 C37 C41 Ta1 67.7(3) . . . .
C41 C37 C38 C43 -180.0(4) . . . .
C42 C37 C38 Ta1 113.1(4) . . . .
C42 C37 C38 C39 180.0(4) . . . .
C42 C37 C38 C43 -0.1(6) . . . .
C42 C37 C41 C46 0.0(7) . . . .
C38 C37 C41 C46 180.0(4) . . . .
C42 C37 C41 Ta1 -112.2(4) . . . .
C38 C37 C41 C40 0.0(4) . . . .
C42 C37 C41 C40 -180.0(4) . . . .
Ta1 C38 C39 C44 -115.4(4) . . . .
C37 C38 C39 C40 0.0(4) . . . .
Ta1 C38 C39 C40 64.6(3) . . . .
C43 C38 C39 C44 0.0(7) . . . .
C37 C38 C39 C44 180.0(4) . . . .
C43 C38 C39 C40 180.0(4) . . . .
C38 C39 C40 C41 0.0(4) . . . .
C38 C39 C40 C45 -180.0(4) . . . .
C44 C39 C40 C41 180.0(4) . . . .
C44 C39 C40 C45 0.0(7) . . . .
C45 C40 C41 C46 0.0(7) . . . .
C45 C40 C41 C37 180.0(4) . . . .
C39 C40 C41 C37 0.0(5) . . . .
C39 C40 C41 C46 -180.0(4) . . . .
C39 C40 C41 Ta1 -66.0(3) . . . .
C45 C40 C41 Ta1 114.0(4) . . . .
C50 C47 C48 C49 -180.0(5) . . . .
C50 C47 C48 C51 0.1(8) . . . .
C50 C47 C48 Ta2 115.3(5) . . . .
C48 C47 C47 C50 -179.1(5) . . 6_555 6_555
C50 C47 C47 C48 179.1(5) . . 6_555 6_555
C50 C47 C47 C50 0.0(8) . . 6_555 6_555
C47 C47 C48 Ta2 -65.6(3) 6_555 . . .
C47 C47 C48 C49 -0.9(5) 6_555 . . .
C47 C47 C48 C51 179.1(5) 6_555 . . .
C48 C47 C47 C48 0.0(5) . . 6_555 6_555
C51 C48 C49 Ta2 113.1(5) . . . .
C51 C48 C49 C52 0.0(9) . . . .
C51 C48 C49 C48 -178.6(5) . . . 6_555
Ta2 C48 C49 C52 -113.1(6) . . . .
Ta2 C48 C49 C48 68.4(3) . . . 6_555
C47 C48 C49 Ta2 -66.9(3) . . . .
C47 C48 C49 C52 180.0(5) . . . .
C47 C48 C49 C48 1.5(5) . . . 6_555
C58 C53 C54 C55 0.1(14) . . . .
C54 C53 C58 C57 0.0(13) . . . .
C53 C54 C55 C56 -0.3(13) . . . .
C53 C54 C55 C59 -176.8(17) . . . .
C54 C55 C56 C57 0.3(13) . . . .
C54 C55 C56 C60 176.0(16) . . . .
C59 C55 C56 C57 176.4(19) . . . .
C59 C55 C56 C60 -8(3) . . . .
C55 C56 C57 C58 -0.1(14) . . . .
C60 C56 C57 C58 -175.0(19) . . . .
C56 C57 C58 C53 0.0(13) . . . .
